data_7227966
loop_
_publ_author_name
'Chen, Dong-Hui'
'Lin, Ling'
'Sheng, Tianlu'
'Wen, Yuehong'
'Hu, Shengmin'
'Fu, Ruibiao'
'Zhuo, Chao'
'Li, Haoran'
'Wu, Xintao'

_publ_section_title
;
 Syntheses, structures and luminescence properties of five coordination
 polymers based on designed 2,7-bis(4-benzoic acid)-N-(4-benzoic acid)
 carbazole
;
_journal_name_full CrystEngComm
_journal_paper_doi 10.1039/C7CE00361G
_journal_year 2017
_chemical_formula_sum 'C278 H276 Cd9 N25 O62'
_chemical_formula_weight 5970.84
_chemical_name_systematic
; 
 ? 
;
_space_group_IT_number 7
_symmetry_cell_setting monoclinic
_symmetry_space_group_name_Hall 'P -2yac'
_symmetry_space_group_name_H-M 'P 1 n 1'
_atom_sites_solution_hydrogens none
_atom_sites_solution_primary direct
_atom_sites_solution_secondary difmap
_audit_creation_method SHELXL-97
_audit_update_record
;
2017-01-18 deposited with the CCDC.
2017-04-03 downloaded from the CCDC.
;
_cell_angle_alpha 90.00
_cell_angle_beta 97.523(2)
_cell_angle_gamma 90.00
_cell_formula_units_Z 2
_cell_length_a 15.8325(19)
_cell_length_b 22.884(3)
_cell_length_c 36.596(5)
_cell_measurement_reflns_used 37874
_cell_measurement_temperature 293(2)
_cell_measurement_theta_max 27.4855
_cell_measurement_theta_min 2.0290
_cell_volume 13145(3)
_computing_structure_refinement 'SHELXL-97 (Sheldrick, 1997)'
_computing_structure_solution 'SHELXS-97 (Sheldrick, 1990)'
_diffrn_ambient_temperature 293(2)
_diffrn_measured_fraction_theta_full 0.996
_diffrn_measured_fraction_theta_max 0.993
_diffrn_measurement_device
;
Saturn724+ (2x2 bin mode)
;
_diffrn_radiation_detector CCD
_diffrn_radiation_monochromator graphite
_diffrn_radiation_source 'fine-focus sealed tube'
_diffrn_radiation_type MoK\a
_diffrn_radiation_wavelength 0.71073
_diffrn_reflns_av_R_equivalents 0.0409
_diffrn_reflns_av_sigmaI/netI 0.0553
_diffrn_reflns_limit_h_max 20
_diffrn_reflns_limit_h_min -20
_diffrn_reflns_limit_k_max 29
_diffrn_reflns_limit_k_min -29
_diffrn_reflns_limit_l_max 41
_diffrn_reflns_limit_l_min -47
_diffrn_reflns_number 130506
_diffrn_reflns_theta_full 25.00
_diffrn_reflns_theta_max 27.51
_diffrn_reflns_theta_min 2.20
_exptl_absorpt_coefficient_mu 0.799
_exptl_absorpt_correction_T_max 1.0000
_exptl_absorpt_correction_T_min 0.7661
_exptl_absorpt_correction_type multi-scan
_exptl_crystal_colour Colorless
_exptl_crystal_density_diffrn 1.509
_exptl_crystal_density_method 'not measured'
_exptl_crystal_description Prism
_exptl_crystal_F_000 6094
_exptl_crystal_size_max 0.2000
_exptl_crystal_size_mid 0.2000
_exptl_crystal_size_min 0.2000
_refine_diff_density_max 2.787
_refine_diff_density_min -1.293
_refine_diff_density_rms 0.127
_refine_ls_abs_structure_details 'Flack H D (1983), Acta Cryst. A39, 876-881'
_refine_ls_abs_structure_Flack 0.389(13)
_refine_ls_extinction_method none
_refine_ls_goodness_of_fit_ref 1.107
_refine_ls_hydrogen_treatment none
_refine_ls_matrix_type full
_refine_ls_number_parameters 3420
_refine_ls_number_reflns 46757
_refine_ls_number_restraints 385
_refine_ls_restrained_S_all 1.113
_refine_ls_R_factor_all 0.0564
_refine_ls_R_factor_gt 0.0519
_refine_ls_shift/su_max 0.020
_refine_ls_shift/su_mean 0.000
_refine_ls_structure_factor_coef Fsqd
_refine_ls_weighting_details 'calc w=1/[\s^2^(Fo^2^)+(0.0751P)^2^+6.5027P] where P=(Fo^2^+2Fc^2^)/3'
_refine_ls_weighting_scheme calc
_refine_ls_wR_factor_gt 0.1315
_refine_ls_wR_factor_ref 0.1363
_reflns_number_gt 43537
_reflns_number_total 46757
_reflns_threshold_expression >2sigma(I)
_cod_data_source_file c7ce00361g2.cif
_cod_data_source_block a
_cod_depositor_comments
;
The following automatic conversions were performed:

'_exptl_absorpt_correction_type' value 'Multi-scan' changed to
'multi-scan' according to
/home/data/users/saulius/crontab/automatic-downloads/rss-feeds/RSC/lib/dictionaries/cif_core.dic
dictionary named 'cif_core.dic' version 2.4.2 from 2011-04-26.

Automatic conversion script
Id: cif_fix_values 4973 2017-02-22 13:04:09Z antanas 
;
_cod_original_sg_symbol_H-M Pn
_cod_database_code 7227966
_platon_squeeze_void_probe_radius 1.20

loop_
_symmetry_equiv_pos_as_xyz
'x, y, z'
'x+1/2, -y, z+1/2'

loop_
_atom_site_label
_atom_site_type_symbol
_atom_site_fract_x
_atom_site_fract_y
_atom_site_fract_z
_atom_site_U_iso_or_equiv
_atom_site_adp_type
_atom_site_occupancy
_atom_site_symmetry_multiplicity
_atom_site_calc_flag
_atom_site_refinement_flags
Cd3 Cd -0.03144(2) 0.725844(18) 0.206692(13) 0.01829(9) Uani 1 1 d .
Cd4 Cd 0.64496(2) 0.697413(18) 0.375948(13) 0.01890(9) Uani 1 1 d .
Cd6 Cd 1.11555(3) 1.19566(2) 0.352911(15) 0.02551(10) Uani 1 1 d .
Cd7 Cd -0.49410(3) 1.24296(2) 0.235827(15) 0.02611(10) Uani 1 1 d .
O1 O -0.1583(3) 0.7072(2) 0.23918(14) 0.0261(10) Uani 1 1 d .
O2 O -0.1691(3) 0.7501(2) 0.18525(14) 0.0251(10) Uani 1 1 d .
O3 O -0.4802(6) 1.1413(3) 0.2375(3) 0.078(2) Uani 1 1 d U
O4 O -0.5904(4) 1.1732(3) 0.2024(2) 0.0596(19) Uani 1 1 d .
O5 O -0.4918(4) 0.3403(2) 0.23985(19) 0.0472(15) Uani 1 1 d .
O6 O -0.6088(4) 0.3088(3) 0.20677(19) 0.0464(15) Uani 1 1 d .
O7 O -0.4216(3) 0.2522(2) 0.18109(15) 0.0302(11) Uani 1 1 d .
O8 O -0.3469(3) 0.2362(3) 0.23547(16) 0.0359(12) Uani 1 1 d .
O9 O -0.0400(3) 0.6261(2) 0.20165(16) 0.0294(11) Uani 1 1 d .
O10 O 0.0070(3) 0.6605(2) 0.15206(17) 0.0338(12) Uani 1 1 d .
O11 O 0.0198(3) -0.20205(18) 0.16966(14) 0.0221(10) Uani 1 1 d .
O12 O -0.0252(3) -0.16935(18) 0.21973(14) 0.0256(10) Uani 1 1 d .
O25 O 0.7716(3) 0.6780(2) 0.34015(14) 0.0275(10) Uani 1 1 d .
O26 O 0.7863(3) 0.7102(2) 0.39742(15) 0.0289(11) Uani 1 1 d .
O27 O 1.1089(4) 0.2975(2) 0.3398(2) 0.0462(16) Uani 1 1 d .
O28 O 1.2132(3) 0.2645(2) 0.38064(16) 0.0304(11) Uani 1 1 d .
O29 O 1.1004(3) 1.0954(2) 0.34577(16) 0.0366(12) Uani 1 1 d .
O30 O 1.2073(3) 1.1265(2) 0.38624(16) 0.0330(11) Uani 1 1 d .
O31 O 0.9648(3) 1.1932(2) 0.34528(15) 0.0275(10) Uani 1 1 d .
O32 O 1.0320(3) 1.2075(2) 0.40101(16) 0.0330(11) Uani 1 1 d .
O33 O 0.6480(3) 0.80279(19) 0.36530(14) 0.0250(10) Uani 1 1 d .
O34 O 0.5966(3) 0.76789(19) 0.41393(14) 0.0246(10) Uani 1 1 d .
O35 O 0.6469(3) 1.5979(2) 0.38008(18) 0.0374(13) Uani 1 1 d .
O36 O 0.6029(3) 1.6311(2) 0.43061(19) 0.0398(14) Uani 1 1 d .
O45 O 1.1773(5) 1.1892(4) 0.3012(2) 0.074(2) Uani 1 1 d U
O46 O -0.4959(5) 1.2432(3) 0.2989(2) 0.0596(19) Uani 1 1 d .
N1 N -0.5656(3) 0.7415(2) 0.20052(19) 0.0274(13) Uani 1 1 d .
N2 N -0.0405(3) 0.2268(2) 0.14041(18) 0.0253(12) Uani 1 1 d .
N5 N 1.1816(3) 0.6959(2) 0.38233(18) 0.0245(12) Uani 1 1 d .
N6 N 0.6451(3) 1.1980(2) 0.4354(2) 0.0293(14) Uani 1 1 d .
N27 N 0.0927(3) 0.7157(3) 0.24629(17) 0.0255(12) Uani 1 1 d .
N50 N 0.5186(3) 0.6970(2) 0.33587(17) 0.0261(12) Uani 1 1 d .
N72 N 1.2095(9) 1.2178(7) 0.2486(3) 0.101(4) Uani 1 1 d U
N74 N -0.5575(7) 1.2129(6) 0.3455(3) 0.097(4) Uani 1 1 d U
C1 C -0.2029(4) 0.7302(3) 0.2121(2) 0.0208(13) Uani 1 1 d .
C2 C -0.2981(4) 0.7352(3) 0.2105(2) 0.0215(13) Uani 1 1 d .
C3 C -0.3442(4) 0.7663(3) 0.18227(19) 0.0233(13) Uani 1 1 d .
H3 H -0.3161 0.7849 0.1648 0.028 Uiso 1 1 calc R
C4 C -0.4324(4) 0.7700(3) 0.17982(19) 0.0242(13) Uani 1 1 d .
H4 H -0.4629 0.7921 0.1613 0.029 Uiso 1 1 calc R
C5 C -0.4743(4) 0.7408(3) 0.2049(2) 0.0242(14) Uani 1 1 d .
C5EA C 0.0076(4) 0.2766(3) 0.13326(19) 0.0231(13) Uani 1 1 d .
C6 C -0.4296(4) 0.7093(3) 0.2338(2) 0.0303(15) Uani 1 1 d .
H6 H -0.4583 0.6897 0.2507 0.036 Uiso 1 1 calc R
C7 C -0.3411(4) 0.7079(3) 0.2369(2) 0.0298(15) Uani 1 1 d .
H7 H -0.3102 0.6887 0.2567 0.036 Uiso 1 1 calc R
C8 C -0.6164(4) 0.7914(3) 0.1949(2) 0.0241(14) Uani 1 1 d .
C9 C -0.5929(4) 0.8491(3) 0.20046(19) 0.0239(13) Uani 1 1 d .
H9 H -0.5364 0.8592 0.2081 0.029 Uiso 1 1 calc R
C10 C -0.6554(4) 0.8919(3) 0.1945(2) 0.0246(14) Uani 1 1 d .
C11 C -0.7409(4) 0.8751(3) 0.1815(2) 0.0282(15) Uani 1 1 d .
H11 H -0.7824 0.9039 0.1767 0.034 Uiso 1 1 calc R
C12 C -0.7634(4) 0.8178(3) 0.1760(2) 0.0295(15) Uani 1 1 d .
H12 H -0.8193 0.8077 0.1673 0.035 Uiso 1 1 calc R
C13 C -0.7011(4) 0.7744(3) 0.1836(2) 0.0235(13) Uani 1 1 d .
C14 C -0.7029(4) 0.7108(3) 0.1823(2) 0.0241(14) Uani 1 1 d .
C15 C -0.7640(4) 0.6687(3) 0.1739(2) 0.0311(16) Uani 1 1 d .
H15 H -0.8195 0.6797 0.1652 0.037 Uiso 1 1 calc R
C16 C -0.7439(4) 0.6100(3) 0.1782(2) 0.0366(18) Uani 1 1 d .
H16 H -0.7866 0.5822 0.1733 0.044 Uiso 1 1 calc R
C17 C -0.6589(4) 0.5917(3) 0.1899(2) 0.0267(14) Uani 1 1 d .
C18 C -0.5942(4) 0.6350(3) 0.1966(2) 0.0258(14) Uani 1 1 d .
H18 H -0.5374 0.6244 0.2029 0.031 Uiso 1 1 calc R
C19 C -0.6173(4) 0.6921(3) 0.1935(2) 0.0249(14) Uani 1 1 d .
C20 C -0.6305(4) 0.9540(3) 0.20072(19) 0.0233(13) Uani 1 1 d .
C21 C -0.5577(4) 0.9685(3) 0.2251(2) 0.0284(14) Uani 1 1 d .
H21 H -0.5269 0.9392 0.2385 0.034 Uiso 1 1 calc R
C22 C -0.5308(5) 1.0266(3) 0.2293(2) 0.0346(16) Uani 1 1 d .
H22 H -0.4813 1.0353 0.2450 0.042 Uiso 1 1 calc R
C23 C -0.5762(5) 1.0710(3) 0.2109(2) 0.0295(15) Uani 1 1 d .
C24 C -0.6507(5) 1.0580(3) 0.1880(2) 0.0346(16) Uani 1 1 d .
H24 H -0.6827 1.0880 0.1759 0.042 Uiso 1 1 calc R
C25 C -0.6784(5) 1.0000(3) 0.1827(2) 0.0315(15) Uani 1 1 d .
H25 H -0.7285 0.9919 0.1673 0.038 Uiso 1 1 calc R
C26 C -0.5480(6) 1.1328(4) 0.2169(3) 0.0406(18) Uani 1 1 d .
C27 C -0.6353(5) 0.5301(3) 0.1961(2) 0.0322(16) Uani 1 1 d .
C28 C -0.6908(5) 0.4842(3) 0.1846(2) 0.0356(17) Uani 1 1 d .
H28 H -0.7443 0.4929 0.1720 0.043 Uiso 1 1 calc R
C29 C -0.6687(6) 0.4268(3) 0.1914(2) 0.0387(18) Uani 1 1 d .
H29 H -0.7067 0.3971 0.1831 0.046 Uiso 1 1 calc R
C30 C -0.5888(5) 0.4129(3) 0.2108(2) 0.0329(16) Uani 1 1 d .
C31 C -0.5343(6) 0.4561(3) 0.2225(2) 0.0419(19) Uani 1 1 d .
H31 H -0.4812 0.4472 0.2353 0.050 Uiso 1 1 calc R
C32 C -0.5575(5) 0.5142(3) 0.2156(3) 0.0409(19) Uani 1 1 d .
H32 H -0.5193 0.5434 0.2243 0.049 Uiso 1 1 calc R
C33 C -0.5637(6) 0.3506(3) 0.2195(2) 0.0381(18) Uani 1 1 d .
C34 C -0.3522(4) 0.2417(3) 0.2012(2) 0.0247(14) Uani 1 1 d .
C35 C -0.2723(4) 0.2349(3) 0.1833(2) 0.0250(14) Uani 1 1 d .
C36 C -0.2023(4) 0.2059(3) 0.2030(2) 0.0282(14) Uani 1 1 d .
H36 H -0.2069 0.1895 0.2259 0.034 Uiso 1 1 calc R
C37 C -0.1267(4) 0.2021(3) 0.1882(2) 0.0290(15) Uani 1 1 d .
H37 H -0.0807 0.1822 0.2009 0.035 Uiso 1 1 calc R
C38 C -0.1189(4) 0.2278(3) 0.1545(2) 0.0235(13) Uani 1 1 d .
C39 C -0.1887(4) 0.2551(3) 0.1341(2) 0.0257(14) Uani 1 1 d .
H39 H -0.1844 0.2707 0.1110 0.031 Uiso 1 1 calc R
C40 C -0.2656(4) 0.2584(3) 0.1494(2) 0.0257(13) Uani 1 1 d .
H40 H -0.3125 0.2767 0.1362 0.031 Uiso 1 1 calc R
C41 C 0.0119(4) 0.1780(3) 0.13901(18) 0.0200(12) Uani 1 1 d .
C42 C -0.0043(4) 0.1200(3) 0.1479(2) 0.0226(13) Uani 1 1 d .
H42 H -0.0556 0.1093 0.1558 0.027 Uiso 1 1 calc R
C43 C 0.0586(4) 0.0791(3) 0.14456(19) 0.0229(13) Uani 1 1 d .
C44 C 0.1337(4) 0.0946(3) 0.1320(2) 0.0242(13) Uani 1 1 d .
H44 H 0.1735 0.0658 0.1288 0.029 Uiso 1 1 calc R
C45 C 0.1515(4) 0.1526(3) 0.1239(2) 0.0249(13) Uani 1 1 d .
H45 H 0.2032 0.1627 0.1161 0.030 Uiso 1 1 calc R
C46 C 0.0906(4) 0.1948(3) 0.1278(2) 0.0223(13) Uani 1 1 d .
C47 C 0.0872(4) 0.2579(3) 0.12489(18) 0.0197(12) Uani 1 1 d .
C48 C 0.1462(4) 0.3014(3) 0.1189(2) 0.0291(15) Uani 1 1 d .
H48 H 0.1990 0.2910 0.1123 0.035 Uiso 1 1 calc R
C49 C 0.1262(4) 0.3597(3) 0.1226(2) 0.0258(14) Uani 1 1 d .
H49 H 0.1659 0.3883 0.1188 0.031 Uiso 1 1 calc R
C50 C 0.0471(4) 0.3763(3) 0.13206(19) 0.0228(13) Uani 1 1 d .
C52 C -0.0143(4) 0.3339(3) 0.13652(19) 0.0224(13) Uani 1 1 d .
H52 H -0.0684 0.3444 0.1415 0.027 Uiso 1 1 calc R
C53 C 0.0452(4) 0.0162(3) 0.15606(19) 0.0224(13) Uani 1 1 d .
C54 C 0.0098(4) 0.0050(3) 0.1890(2) 0.0269(14) Uani 1 1 d .
H54 H -0.0051 0.0359 0.2033 0.032 Uiso 1 1 calc R
C55 C -0.0025(4) -0.0519(3) 0.1998(2) 0.0249(13) Uani 1 1 d .
H55 H -0.0233 -0.0592 0.2219 0.030 Uiso 1 1 calc R
C56 C 0.0164(4) -0.0990(3) 0.1772(2) 0.0234(13) Uani 1 1 d .
C57 C 0.0528(4) -0.0873(3) 0.1452(2) 0.0229(13) Uani 1 1 d .
H57 H 0.0684 -0.1182 0.1309 0.027 Uiso 1 1 calc R
C58 C 0.0662(4) -0.0300(3) 0.13446(19) 0.0230(13) Uani 1 1 d .
H58 H 0.0892 -0.0228 0.1128 0.028 Uiso 1 1 calc R
C59 C 0.0020(3) -0.1607(3) 0.1902(2) 0.0215(13) Uani 1 1 d .
C60 C 0.0297(4) 0.4394(3) 0.13973(19) 0.0220(12) Uani 1 1 d .
C61 C 0.0726(4) 0.4846(3) 0.1250(2) 0.0235(13) Uani 1 1 d .
H61 H 0.1119 0.4760 0.1090 0.028 Uiso 1 1 calc R
C62 C 0.0579(4) 0.5439(3) 0.13380(18) 0.0209(12) Uani 1 1 d .
H62 H 0.0867 0.5738 0.1234 0.025 Uiso 1 1 calc R
C63 C -0.0006(4) 0.5569(3) 0.15823(19) 0.0222(13) Uani 1 1 d .
C64 C -0.0452(4) 0.5106(3) 0.1722(2) 0.0308(16) Uani 1 1 d .
H64 H -0.0852 0.5186 0.1880 0.037 Uiso 1 1 calc R
C65 C -0.0307(4) 0.4547(3) 0.1628(2) 0.0319(16) Uani 1 1 d .
H65 H -0.0623 0.4251 0.1720 0.038 Uiso 1 1 calc R
C66 C -0.0122(4) 0.6187(3) 0.1700(2) 0.0264(14) Uani 1 1 d .
C133 C 0.8169(4) 0.6946(3) 0.3691(2) 0.0231(13) Uani 1 1 d .
C134 C 0.9131(4) 0.6958(3) 0.37081(19) 0.0213(12) Uani 1 1 d .
C135 C 0.9609(4) 0.7247(3) 0.39997(19) 0.0220(12) Uani 1 1 d .
H135 H 0.9338 0.7435 0.4177 0.026 Uiso 1 1 calc R
C136 C 1.0497(4) 0.7255(3) 0.4025(2) 0.0246(13) Uani 1 1 d .
H136 H 1.0811 0.7453 0.4219 0.030 Uiso 1 1 calc R
C137 C 1.0911(4) 0.6976(3) 0.3771(2) 0.0233(13) Uani 1 1 d .
C138 C 1.0443(4) 0.6682(3) 0.3471(2) 0.0286(14) Uani 1 1 d .
H138 H 1.0723 0.6492 0.3296 0.034 Uiso 1 1 calc R
C139 C 0.9557(4) 0.6679(3) 0.3441(2) 0.0257(14) Uani 1 1 d .
H139 H 0.9243 0.6491 0.3242 0.031 Uiso 1 1 calc R
C140 C 1.2330(4) 0.7451(3) 0.38939(19) 0.0215(13) Uani 1 1 d .
C141 C 1.2107(4) 0.8028(3) 0.3843(2) 0.0249(14) Uani 1 1 d .
H141 H 1.1543 0.8136 0.3771 0.030 Uiso 1 1 calc R
C142 C 1.2743(4) 0.8445(3) 0.39025(19) 0.0242(13) Uani 1 1 d .
C143 C 1.3583(4) 0.8281(3) 0.4024(2) 0.0292(15) Uani 1 1 d .
H143 H 1.3997 0.8570 0.4070 0.035 Uiso 1 1 calc R
C144 C 1.3813(4) 0.7702(3) 0.4077(2) 0.0302(16) Uani 1 1 d .
H144 H 1.4377 0.7599 0.4152 0.036 Uiso 1 1 calc R
C145 C 1.3168(4) 0.7268(3) 0.4014(2) 0.0235(14) Uani 1 1 d .
C146 C 1.3169(4) 0.6637(3) 0.4015(2) 0.0259(14) Uani 1 1 d .
C147 C 1.3791(4) 0.6210(3) 0.4107(2) 0.0289(15) Uani 1 1 d .
H147 H 1.4343 0.6313 0.4204 0.035 Uiso 1 1 calc R
C148 C 1.3565(4) 0.5630(3) 0.4050(2) 0.0297(15) Uani 1 1 d .
H148 H 1.3980 0.5342 0.4099 0.036 Uiso 1 1 calc R
C149 C 1.2722(4) 0.5463(3) 0.3920(2) 0.0251(13) Uani 1 1 d .
C150 C 1.2095(4) 0.5878(3) 0.3846(2) 0.0260(14) Uani 1 1 d .
H150 H 1.1533 0.5772 0.3769 0.031 Uiso 1 1 calc R
C151 C 1.2331(4) 0.6465(3) 0.3891(2) 0.0233(13) Uani 1 1 d .
C152 C 1.2500(4) 0.9067(3) 0.38353(19) 0.0213(12) Uani 1 1 d .
C153 C 1.1762(4) 0.9214(3) 0.3600(2) 0.0307(15) Uani 1 1 d .
H153 H 1.1448 0.8921 0.3469 0.037 Uiso 1 1 calc R
C154 C 1.1491(4) 0.9785(3) 0.3559(2) 0.0274(14) Uani 1 1 d .
H154 H 1.0990 0.9872 0.3407 0.033 Uiso 1 1 calc R
C155 C 1.1966(4) 1.0238(3) 0.37468(19) 0.0238(13) Uani 1 1 d .
C156 C 1.2699(4) 1.0099(3) 0.3974(2) 0.0263(14) Uani 1 1 d .
H156 H 1.3020 1.0396 0.4097 0.032 Uiso 1 1 calc R
C157 C 1.2965(4) 0.9535(3) 0.4022(2) 0.0269(14) Uani 1 1 d .
H157 H 1.3460 0.9455 0.4181 0.032 Uiso 1 1 calc R
C158 C 1.1663(4) 1.0847(3) 0.3686(2) 0.0249(13) Uani 1 1 d .
C159 C 1.2505(4) 0.4839(3) 0.3845(2) 0.0262(14) Uani 1 1 d .
C160 C 1.2968(4) 0.4377(3) 0.4025(2) 0.0250(13) Uani 1 1 d .
H160 H 1.3448 0.4457 0.4193 0.030 Uiso 1 1 calc R
C161 C 1.2725(4) 0.3802(3) 0.3957(2) 0.0280(14) Uani 1 1 d .
H161 H 1.3039 0.3502 0.4080 0.034 Uiso 1 1 calc R
C162 C 1.2015(4) 0.3673(3) 0.3707(2) 0.0286(15) Uani 1 1 d .
C163 C 1.1547(4) 0.4130(3) 0.3518(2) 0.0305(15) Uani 1 1 d .
H163 H 1.1067 0.4050 0.3351 0.037 Uiso 1 1 calc R
C164 C 1.1816(4) 0.4699(3) 0.3587(2) 0.0301(15) Uani 1 1 d .
H164 H 1.1521 0.5000 0.3455 0.036 Uiso 1 1 calc R
C165 C 1.1712(4) 0.3057(3) 0.3633(2) 0.0280(14) Uani 1 1 d .
C166 C 0.9644(4) 1.1996(3) 0.3794(2) 0.0229(13) Uani 1 1 d .
C167 C 0.8811(4) 1.1983(3) 0.3946(2) 0.0258(14) Uani 1 1 d .
C168 C 0.8740(4) 1.2216(3) 0.4292(2) 0.0313(16) Uani 1 1 d .
H168 H 0.9217 1.2373 0.4434 0.038 Uiso 1 1 calc R
C169 C 0.7967(4) 1.2216(3) 0.4426(2) 0.0290(15) Uani 1 1 d .
H169 H 0.7925 1.2376 0.4656 0.035 Uiso 1 1 calc R
C170 C 0.7250(4) 1.1979(3) 0.4219(2) 0.0269(15) Uani 1 1 d .
C171 C 0.7323(4) 1.1736(3) 0.3879(2) 0.0353(17) Uani 1 1 d .
H171 H 0.6849 1.1568 0.3741 0.042 Uiso 1 1 calc R
C172 C 0.8102(5) 1.1743(4) 0.3741(3) 0.0381(17) Uani 1 1 d .
H172 H 0.8145 1.1585 0.3510 0.046 Uiso 1 1 calc R
C173 C 0.6016(4) 1.2464(3) 0.4445(2) 0.0249(14) Uani 1 1 d .
C174 C 0.6212(4) 1.3058(3) 0.4405(2) 0.0230(13) Uani 1 1 d .
H174 H 0.6729 1.3167 0.4331 0.028 Uiso 1 1 calc R
C175 C 0.5633(4) 1.3475(3) 0.44777(19) 0.0220(12) Uani 1 1 d .
C176 C 0.4853(4) 1.3300(3) 0.4601(2) 0.0249(13) Uani 1 1 d .
H176 H 0.4464 1.3584 0.4652 0.030 Uiso 1 1 calc R
C177 C 0.4665(4) 1.2713(3) 0.4647(2) 0.0247(14) Uani 1 1 d .
H177 H 0.4162 1.2605 0.4735 0.030 Uiso 1 1 calc R
C178 C 0.5236(4) 1.2291(3) 0.4561(2) 0.0217(13) Uani 1 1 d .
C179 C 0.5212(4) 1.1662(3) 0.45337(19) 0.0219(12) Uani 1 1 d .
C180 C 0.4631(4) 1.1223(3) 0.46072(19) 0.0229(13) Uani 1 1 d .
H180 H 0.4138 1.1324 0.4705 0.027 Uiso 1 1 calc R
C181 C 0.4793(4) 1.0644(3) 0.45340(19) 0.0227(13) Uani 1 1 d .
H181 H 0.4412 1.0358 0.4589 0.027 Uiso 1 1 calc R
C182 C 0.5528(4) 1.0480(3) 0.43771(19) 0.0225(13) Uani 1 1 d .
C183 C 0.6120(4) 1.0899(3) 0.4310(2) 0.0280(15) Uani 1 1 d .
H183 H 0.6611 1.0794 0.4211 0.034 Uiso 1 1 calc R
C184 C 0.5966(4) 1.1479(3) 0.4395(2) 0.0252(14) Uani 1 1 d .
C185 C 0.5803(4) 1.4108(3) 0.44008(19) 0.0213(13) Uani 1 1 d .
C186 C 0.5435(4) 1.4557(3) 0.45714(19) 0.0251(13) Uani 1 1 d .
H186 H 0.5081 1.4471 0.4748 0.030 Uiso 1 1 calc R
C187 C 0.5579(4) 1.5136(3) 0.44869(19) 0.0245(13) Uani 1 1 d .
H187 H 0.5323 1.5432 0.4607 0.029 Uiso 1 1 calc R
C188 C 0.6096(4) 1.5273(3) 0.4226(2) 0.0259(14) Uani 1 1 d .
C189 C 0.6491(5) 1.4830(3) 0.4059(2) 0.0338(16) Uani 1 1 d .
H189 H 0.6848 1.4919 0.3884 0.041 Uiso 1 1 calc R
C190 C 0.6357(5) 1.4249(3) 0.4151(2) 0.0331(16) Uani 1 1 d .
H190 H 0.6643 1.3953 0.4043 0.040 Uiso 1 1 calc R
C191 C 0.6205(4) 1.5894(3) 0.4103(2) 0.0276(15) Uani 1 1 d .
C192 C 0.5678(4) 0.9866(3) 0.4271(2) 0.0225(13) Uani 1 1 d .
C193 C 0.6043(4) 0.9758(3) 0.3955(2) 0.0271(14) Uani 1 1 d .
H193 H 0.6183 1.0071 0.3812 0.032 Uiso 1 1 calc R
C194 C 0.6206(4) 0.9186(3) 0.3845(2) 0.0276(14) Uani 1 1 d .
H194 H 0.6449 0.9120 0.3631 0.033 Uiso 1 1 calc R
C195 C 0.5998(4) 0.8712(3) 0.40625(19) 0.0206(12) Uani 1 1 d .
C196 C 0.5634(4) 0.8821(3) 0.43825(17) 0.0197(12) Uani 1 1 d .
H196 H 0.5498 0.8511 0.4529 0.024 Uiso 1 1 calc R
C197 C 0.5474(4) 0.9386(3) 0.44819(19) 0.0216(13) Uani 1 1 d .
H197 H 0.5225 0.9452 0.4695 0.026 Uiso 1 1 calc R
C198 C 0.6175(4) 0.8104(2) 0.3939(2) 0.0209(13) Uani 1 1 d .
C209 C 0.4667(4) 0.6510(3) 0.3343(2) 0.0318(16) Uani 1 1 d .
H209 H 0.4878 0.6162 0.3449 0.038 Uiso 1 1 calc R
C210 C 0.3829(4) 0.6522(3) 0.3176(2) 0.0312(16) Uani 1 1 d .
H210 H 0.3492 0.6189 0.3173 0.037 Uiso 1 1 calc R
C211 C 0.3495(4) 0.7039(3) 0.30123(19) 0.0258(13) Uani 1 1 d .
C212 C 0.4022(4) 0.7515(3) 0.3032(2) 0.0331(16) Uani 1 1 d .
H212 H 0.3824 0.7869 0.2929 0.040 Uiso 1 1 calc R
C213 C 0.4870(5) 0.7469(3) 0.3209(3) 0.0375(18) Uani 1 1 d .
H213 H 0.5219 0.7798 0.3221 0.045 Uiso 1 1 calc R
C214 C 0.1316(4) 0.6643(3) 0.2522(2) 0.0330(17) Uani 1 1 d .
H214 H 0.1017 0.6307 0.2442 0.040 Uiso 1 1 calc R
C215 C 0.2157(4) 0.6583(3) 0.2697(2) 0.0310(16) Uani 1 1 d .
H215 H 0.2409 0.6215 0.2724 0.037 Uiso 1 1 calc R
C216 C 0.2606(4) 0.7073(3) 0.28294(19) 0.0273(14) Uani 1 1 d .
C217 C 0.2183(4) 0.7603(3) 0.2787(2) 0.0320(16) Uani 1 1 d .
H217 H 0.2452 0.7942 0.2883 0.038 Uiso 1 1 calc R
C218 C 0.1362(4) 0.7633(3) 0.2603(2) 0.0322(17) Uani 1 1 d .
H218 H 0.1098 0.7997 0.2574 0.039 Uiso 1 1 calc R
C219 C -0.4936(10) 1.1387(5) 0.3210(5) 0.101(5) Uani 1 1 d DU
H21A H -0.5438 1.1151 0.3155 0.151 Uiso 1 1 calc R
H21B H -0.4655 1.1290 0.3451 0.151 Uiso 1 1 calc R
H21C H -0.4558 1.1315 0.3030 0.151 Uiso 1 1 calc R
C220 C -0.5191(8) 1.2043(5) 0.3200(4) 0.073(3) Uani 1 1 d DU
C221 C -0.5753(10) 1.2850(7) 0.3477(5) 0.101(5) Uani 1 1 d U
H22A H -0.6355 1.2921 0.3453 0.151 Uiso 1 1 calc R
H22B H -0.5515 1.3044 0.3282 0.151 Uiso 1 1 calc R
H22C H -0.5490 1.2997 0.3710 0.151 Uiso 1 1 calc R
C222 C -0.5989(8) 1.1759(5) 0.3684(4) 0.072(3) Uani 1 1 d U
H22D H -0.6566 1.1695 0.3574 0.107 Uiso 1 1 calc R
H22E H -0.5988 1.1939 0.3921 0.107 Uiso 1 1 calc R
H22F H -0.5695 1.1392 0.3712 0.107 Uiso 1 1 calc R
C223 C 1.0658(10) 1.2089(8) 0.2558(5) 0.107(4) Uani 1 1 d U
H22G H 1.0534 1.1847 0.2343 0.160 Uiso 1 1 calc R
H22H H 1.0517 1.2487 0.2495 0.160 Uiso 1 1 calc R
H22I H 1.0328 1.1959 0.2745 0.160 Uiso 1 1 calc R
C224 C 1.1555(9) 1.2047(6) 0.2696(4) 0.075(3) Uani 1 1 d U
C225 C 1.2977(10) 1.2150(7) 0.2645(5) 0.098(4) Uani 1 1 d U
H22J H 1.3011 1.2056 0.2902 0.146 Uiso 1 1 calc R
H22K H 1.3243 1.2522 0.2617 0.146 Uiso 1 1 calc R
H22L H 1.3264 1.1855 0.2521 0.146 Uiso 1 1 calc R
C226 C 1.1941(11) 1.2393(7) 0.2118(5) 0.102(4) Uani 1 1 d U
H22M H 1.1966 1.2076 0.1948 0.153 Uiso 1 1 calc R
H22N H 1.2365 1.2679 0.2081 0.153 Uiso 1 1 calc R
H22O H 1.1387 1.2570 0.2077 0.153 Uiso 1 1 calc R
Cd1 Cd 0.71591(3) 0.793842(18) -0.004631(13) 0.01926(9) Uani 1 1 d .
Cd2 Cd 0.28255(2) 1.250773(18) 0.002451(13) 0.01824(9) Uani 1 1 d .
Cd5 Cd 0.39405(3) 1.241949(18) 0.089717(13) 0.01873(9) Uani 1 1 d .
Cd8 Cd 0.82921(2) 0.786614(18) 0.082208(13) 0.01819(9) Uani 1 1 d .
O13 O 0.7080(3) 0.73289(19) 0.09613(14) 0.0242(10) Uani 1 1 d .
O14 O 0.6855(2) 0.80394(18) 0.05527(13) 0.0185(9) Uani 1 1 d .
O15 O 0.3880(3) 0.3386(2) 0.08956(16) 0.0330(11) Uani 1 1 d .
O16 O 0.2736(3) 0.3139(2) 0.05051(16) 0.0333(12) Uani 1 1 d .
O17 O 0.3347(3) 1.15691(18) 0.08033(14) 0.0253(10) Uani 1 1 d .
O18 O 0.2416(3) 1.1697(2) 0.02945(14) 0.0255(10) Uani 1 1 d .
O19 O 0.4256(3) 1.23379(19) 0.02947(14) 0.0224(9) Uani 1 1 d .
O20 O 0.4046(3) 1.3049(2) -0.01154(15) 0.0309(11) Uani 1 1 d .
O21 O 0.7230(3) 1.69683(18) -0.00354(15) 0.0276(10) Uani 1 1 d .
O22 O 0.8382(3) 1.7224(2) 0.03525(16) 0.0313(11) Uani 1 1 d .
O23 O 0.7740(3) 0.88001(18) 0.00405(13) 0.0246(9) Uani 1 1 d .
O24 O 0.8706(3) 0.86629(19) 0.05367(14) 0.0250(10) Uani 1 1 d .
O37 O 0.3457(3) 1.2417(2) 0.14557(15) 0.0306(11) Uani 1 1 d .
H37A H 0.2912 1.2348 0.1430 0.046 Uiso 1 1 d R
H37B H 0.3548 1.2754 0.1564 0.046 Uiso 1 1 d R
O38 O 0.5261(3) 1.2207(2) 0.11287(15) 0.0346(12) Uani 1 1 d .
H38A H 0.5405 1.1867 0.1052 0.052 Uiso 1 1 d R
H38B H 0.5308 1.2200 0.1367 0.052 Uiso 1 1 d R
O39 O 0.2923(3) 1.2015(2) -0.05088(13) 0.0256(10) Uani 1 1 d .
H39A H 0.3342 1.1758 -0.0480 0.038 Uiso 1 1 d R
H39B H 0.3022 1.2257 -0.0686 0.038 Uiso 1 1 d R
O40 O 0.1536(3) 1.2800(2) -0.02197(15) 0.0300(11) Uani 1 1 d .
H40B H 0.1310 1.2552 -0.0389 0.045 Uiso 1 1 d R
O41 O 0.7703(3) 0.79705(19) -0.05932(14) 0.0262(10) Uani 1 1 d .
H41A H 0.7650 0.8316 -0.0685 0.039 Uiso 1 1 d R
H41B H 0.7432 0.7729 -0.0746 0.039 Uiso 1 1 d R
O42 O 0.5838(3) 0.8138(3) -0.02916(16) 0.0401(13) Uani 1 1 d .
H42A H 0.5461 0.7944 -0.0180 0.060 Uiso 1 1 d R
H42B H 0.5753 0.8040 -0.0528 0.060 Uiso 1 1 d R
O43 O 0.9572(3) 0.75386(19) 0.10541(14) 0.0242(10) Uani 1 1 d .
H43A H 0.9822 0.7365 0.0885 0.036 Uiso 1 1 d R
H43B H 0.9528 0.7287 0.1230 0.036 Uiso 1 1 d R
O44 O 0.8222(3) 0.8375(2) 0.13491(13) 0.0244(9) Uani 1 1 d .
H44A H 0.8686 0.8572 0.1409 0.037 Uiso 1 1 d R
H44B H 0.8157 0.8137 0.1527 0.037 Uiso 1 1 d R
N3 N 0.2978(3) 0.7475(2) 0.07354(17) 0.0212(11) Uani 1 1 d .
N4 N 0.8146(3) 1.2892(2) 0.01231(17) 0.0225(11) Uani 1 1 d .
C67 C 0.6588(4) 0.7650(3) 0.07567(17) 0.0180(11) Uani 1 1 d .
C68 C 0.5631(4) 0.7589(3) 0.07479(18) 0.0189(12) Uani 1 1 d .
C69 C 0.5287(3) 0.7195(3) 0.09782(18) 0.0187(12) Uani 1 1 d .
H69 H 0.5648 0.6952 0.1131 0.022 Uiso 1 1 calc R
C70 C 0.4422(4) 0.7161(3) 0.09829(19) 0.0220(13) Uani 1 1 d .
H70 H 0.4202 0.6904 0.1143 0.026 Uiso 1 1 calc R
C71 C 0.3871(3) 0.7514(3) 0.07464(18) 0.0184(12) Uani 1 1 d .
C72 C 0.4213(4) 0.7905(3) 0.05075(19) 0.0213(13) Uani 1 1 d .
H72 H 0.3855 0.8134 0.0344 0.026 Uiso 1 1 calc R
C73 C 0.5100(4) 0.7946(3) 0.05189(19) 0.0218(13) Uani 1 1 d .
H73 H 0.5331 0.8216 0.0370 0.026 Uiso 1 1 calc R
C74 C 0.2489(4) 0.6957(3) 0.06770(19) 0.0200(12) Uani 1 1 d .
C75 C 0.2758(4) 0.6379(3) 0.06978(19) 0.0197(12) Uani 1 1 d .
H75 H 0.3329 0.6288 0.0767 0.024 Uiso 1 1 calc R
C76 C 0.2158(4) 0.5941(3) 0.06140(19) 0.0214(13) Uani 1 1 d .
C77 C 0.1297(4) 0.6094(3) 0.0523(2) 0.0265(14) Uani 1 1 d .
H77 H 0.0899 0.5798 0.0469 0.032 Uiso 1 1 calc R
C78 C 0.1017(4) 0.6662(3) 0.05085(19) 0.0217(13) Uani 1 1 d .
H78 H 0.0442 0.6751 0.0449 0.026 Uiso 1 1 calc R
C79 C 0.1633(4) 0.7109(3) 0.05880(19) 0.0188(12) Uani 1 1 d .
C80 C 0.1579(4) 0.7737(3) 0.0582(2) 0.0210(13) Uani 1 1 d .
C81 C 0.0903(4) 0.8132(3) 0.04948(19) 0.0198(12) Uani 1 1 d .
H81 H 0.0348 0.7996 0.0434 0.024 Uiso 1 1 calc R
C82 C 0.1073(4) 0.8721(3) 0.0500(2) 0.0244(13) Uani 1 1 d .
H82 H 0.0629 0.8984 0.0439 0.029 Uiso 1 1 calc R
C83 C 0.1909(4) 0.8934(3) 0.05969(19) 0.0219(13) Uani 1 1 d .
C84 C 0.2576(4) 0.8546(3) 0.06926(19) 0.0210(13) Uani 1 1 d .
H84 H 0.3122 0.8682 0.0772 0.025 Uiso 1 1 calc R
C85 C 0.2410(4) 0.7949(3) 0.06675(19) 0.0193(12) Uani 1 1 d .
C86 C 0.2440(4) 0.5316(3) 0.06273(19) 0.0192(12) Uani 1 1 d .
C87 C 0.3044(4) 0.5114(3) 0.09107(18) 0.0221(12) Uani 1 1 d .
H87 H 0.3279 0.5371 0.1093 0.027 Uiso 1 1 calc R
C88 C 0.3295(4) 0.4537(3) 0.0922(2) 0.0250(14) Uani 1 1 d .
H88 H 0.3708 0.4408 0.1109 0.030 Uiso 1 1 calc R
C89 C 0.2934(4) 0.4147(3) 0.0655(2) 0.0238(13) Uani 1 1 d .
C90 C 0.2319(4) 0.4338(3) 0.03727(19) 0.0237(13) Uani 1 1 d .
H90 H 0.2067 0.4076 0.0197 0.028 Uiso 1 1 calc R
C91 C 0.2086(4) 0.4923(3) 0.03570(19) 0.0239(13) Uani 1 1 d .
H91 H 0.1691 0.5055 0.0164 0.029 Uiso 1 1 calc R
C92 C 0.3191(4) 0.3509(3) 0.0682(2) 0.0248(14) Uani 1 1 d .
C93 C 0.2103(4) 0.9569(3) 0.05974(18) 0.0194(12) Uani 1 1 d .
C94 C 0.1664(4) 0.9944(3) 0.03340(19) 0.0215(13) Uani 1 1 d .
H94 H 0.1219 0.9797 0.0169 0.026 Uiso 1 1 calc R
C95 C 0.1885(4) 1.0528(3) 0.03165(18) 0.0204(12) Uani 1 1 d .
H95 H 0.1597 1.0769 0.0137 0.024 Uiso 1 1 calc R
C96 C 0.2540(4) 1.0755(3) 0.05687(18) 0.0184(12) Uani 1 1 d .
C97 C 0.2965(4) 1.0389(3) 0.08376(18) 0.0211(12) Uani 1 1 d .
H97 H 0.3396 1.0539 0.1009 0.025 Uiso 1 1 calc R
C98 C 0.2749(4) 0.9810(3) 0.08505(18) 0.0200(12) Uani 1 1 d .
H98 H 0.3039 0.9572 0.1031 0.024 Uiso 1 1 calc R
C99 C 0.2785(4) 1.1396(3) 0.05524(19) 0.0216(12) Uani 1 1 d .
C100 C 0.4535(4) 1.2736(3) 0.00944(18) 0.0199(12) Uani 1 1 d .
C101 C 0.5483(4) 1.2790(3) 0.01026(18) 0.0201(12) Uani 1 1 d .
C102 C 0.6024(4) 1.2425(3) 0.03302(19) 0.0215(13) Uani 1 1 d .
H102 H 0.5793 1.2150 0.0476 0.026 Uiso 1 1 calc R
C103 C 0.6902(4) 1.2464(3) 0.0344(2) 0.0211(13) Uani 1 1 d .
H103 H 0.7257 1.2232 0.0507 0.025 Uiso 1 1 calc R
C104 C 0.7250(4) 1.2856(3) 0.01091(19) 0.0200(12) Uani 1 1 d .
C105 C 0.6703(4) 1.3217(3) -0.0120(2) 0.0241(13) Uani 1 1 d .
H105 H 0.6925 1.3478 -0.0278 0.029 Uiso 1 1 calc R
C106 C 0.5836(4) 1.3189(3) -0.01150(19) 0.0223(13) Uani 1 1 d .
H106 H 0.5481 1.3445 -0.0261 0.027 Uiso 1 1 calc R
C107 C 0.8629(4) 1.3394(3) 0.01650(19) 0.0206(12) Uani 1 1 d .
C108 C 0.8361(4) 1.3984(3) 0.01544(19) 0.0205(12) Uani 1 1 d .
H108 H 0.7787 1.4077 0.0095 0.025 Uiso 1 1 calc R
C109 C 0.8959(4) 1.4422(3) 0.02327(18) 0.0201(12) Uani 1 1 d .
C110 C 0.9837(4) 1.4265(3) 0.03229(19) 0.0229(13) Uani 1 1 d .
H110 H 1.0241 1.4558 0.0377 0.028 Uiso 1 1 calc R
C111 C 1.0092(4) 1.3703(3) 0.03320(19) 0.0214(13) Uani 1 1 d .
H111 H 1.0666 1.3614 0.0392 0.026 Uiso 1 1 calc R
C112 C 0.9491(4) 1.3249(3) 0.02506(18) 0.0210(12) Uani 1 1 d .
C113 C 0.9549(4) 1.2628(3) 0.0263(2) 0.0211(13) Uani 1 1 d .
C114 C 1.0220(4) 1.2230(3) 0.0334(2) 0.0225(13) Uani 1 1 d .
H114 H 1.0780 1.2360 0.0384 0.027 Uiso 1 1 calc R
C115 C 1.0034(3) 1.1642(3) 0.03271(18) 0.0196(12) Uani 1 1 d .
H115 H 1.0477 1.1377 0.0382 0.024 Uiso 1 1 calc R
C116 C 0.9201(4) 1.1426(3) 0.02410(18) 0.0188(12) Uani 1 1 d .
C117 C 0.8526(4) 1.1824(3) 0.0159(2) 0.0231(13) Uani 1 1 d .
H117 H 0.7971 1.1693 0.0095 0.028 Uiso 1 1 calc R
C118 C 0.8704(4) 1.2411(3) 0.0177(2) 0.0198(13) Uani 1 1 d .
C119 C 0.8685(4) 1.5039(3) 0.02275(19) 0.0209(12) Uani 1 1 d .
C120 C 0.8051(4) 1.5244(3) -0.00450(19) 0.0227(13) Uani 1 1 d .
H120 H 0.7803 1.4987 -0.0224 0.027 Uiso 1 1 calc R
C121 C 0.7786(4) 1.5817(3) -0.00542(19) 0.0263(14) Uani 1 1 d .
H121 H 0.7346 1.5938 -0.0232 0.032 Uiso 1 1 calc R
C122 C 0.8174(4) 1.6220(3) 0.02015(18) 0.0203(12) Uani 1 1 d .
C123 C 0.8798(4) 1.6027(3) 0.0473(2) 0.0247(13) Uani 1 1 d .
H123 H 0.9055 1.6290 0.0647 0.030 Uiso 1 1 calc R
C124 C 0.9046(4) 1.5448(3) 0.0490(2) 0.0259(14) Uani 1 1 d .
H124 H 0.9458 1.5327 0.0679 0.031 Uiso 1 1 calc R
C125 C 0.7908(4) 1.6852(3) 0.0172(2) 0.0264(14) Uani 1 1 d .
C126 C 0.9015(3) 1.0793(3) 0.02450(18) 0.0186(12) Uani 1 1 d .
C127 C 0.9461(4) 1.0421(3) 0.05056(19) 0.0221(12) Uani 1 1 d .
H127 H 0.9909 1.0565 0.0671 0.026 Uiso 1 1 calc R
C128 C 0.9231(4) 0.9834(3) 0.05156(19) 0.0226(13) Uani 1 1 d .
H128 H 0.9526 0.9591 0.0692 0.027 Uiso 1 1 calc R
C129 C 0.8570(4) 0.9598(3) 0.02690(19) 0.0217(12) Uani 1 1 d .
C130 C 0.8136(4) 0.9971(3) -0.00014(18) 0.0188(12) Uani 1 1 d .
H130 H 0.7703 0.9823 -0.0173 0.023 Uiso 1 1 calc R
C131 C 0.8356(4) 1.0556(3) -0.00112(18) 0.0199(12) Uani 1 1 d .
H131 H 0.8066 1.0798 -0.0190 0.024 Uiso 1 1 calc R
C132 C 0.8326(3) 0.8967(2) 0.02879(18) 0.0176(12) Uani 1 1 d .
Cd0A Cd 0.83191(3) 1.51776(2) 0.277739(15) 0.02874(11) Uani 1 1 d .
O6BA O 0.8883(4) 1.4265(2) 0.27942(19) 0.0466(14) Uani 1 1 d U
O58 O 0.7195(4) 1.4676(3) 0.2954(2) 0.0524(16) Uani 1 1 d U
O59 O 0.7617(4) 1.5180(2) 0.22011(18) 0.0521(17) Uani 1 1 d .
H59A H 0.7468 1.4813 0.2118 0.078 Uiso 1 1 d R
O60 O 0.7922(3) 1.6140(2) 0.27956(16) 0.0332(11) Uani 1 1 d .
H60A H 0.7600 1.6196 0.2968 0.050 Uiso 1 1 d R
O61 O 0.9583(3) 1.5533(3) 0.26105(17) 0.0417(13) Uani 1 1 d .
H61A H 0.9908 1.5245 0.2558 0.063 Uiso 1 1 d R
H61B H 0.9860 1.5734 0.2790 0.063 Uiso 1 1 d R
N25 N 0.8828(4) 1.5253(2) 0.3392(2) 0.0357(14) Uani 1 1 d .
N45 N 0.8538(5) 1.3406(3) 0.3005(3) 0.0540(18) Uani 1 1 d U
N52 N 0.5991(5) 1.4334(4) 0.3126(3) 0.065(2) Uani 1 1 d U
N108 N 1.0388(5) 1.5199(4) 0.5301(2) 0.0521(19) Uani 1 1 d .
C0NA C 0.5115(7) 1.4374(7) 0.3207(4) 0.098(5) Uani 1 1 d U
H0NA H 0.5063 1.4170 0.3432 0.147 Uiso 1 1 calc R
H0NB H 0.4739 1.4202 0.3009 0.147 Uiso 1 1 calc R
H0NC H 0.4966 1.4777 0.3233 0.147 Uiso 1 1 calc R
C2BA C 0.6338(8) 1.3756(5) 0.3171(4) 0.079(3) Uani 1 1 d U
H2BA H 0.6336 1.3578 0.2933 0.119 Uiso 1 1 calc R
H2BB H 0.5998 1.3526 0.3316 0.119 Uiso 1 1 calc R
H2BC H 0.6912 1.3776 0.3293 0.119 Uiso 1 1 calc R
C8MA C 0.6454(5) 1.4780(4) 0.3025(3) 0.0499(18) Uani 1 1 d U
C9MA C 0.6072(6) 1.5396(5) 0.2974(3) 0.062(2) Uani 1 1 d U
H9MA H 0.5989 1.5554 0.3210 0.093 Uiso 1 1 calc R
H9MB H 0.5534 1.5376 0.2819 0.093 Uiso 1 1 calc R
H9MC H 0.6454 1.5643 0.2861 0.093 Uiso 1 1 calc R
C199 C 0.9589(5) 1.5069(3) 0.3515(2) 0.0341(16) Uani 1 1 d .
H199 H 0.9928 1.4925 0.3346 0.041 Uiso 1 1 calc R
C200 C 0.9924(5) 1.5075(3) 0.3888(2) 0.0366(17) Uani 1 1 d .
H200 H 1.0471 1.4933 0.3960 0.044 Uiso 1 1 calc R
C201 C 0.9464(4) 1.5283(3) 0.4145(2) 0.0299(15) Uani 1 1 d .
C202 C 0.8637(5) 1.5502(3) 0.4022(2) 0.0365(17) Uani 1 1 d .
H202 H 0.8303 1.5665 0.4186 0.044 Uiso 1 1 calc R
C203 C 0.8337(5) 1.5466(3) 0.3639(2) 0.0337(16) Uani 1 1 d .
H203 H 0.7787 1.5593 0.3555 0.040 Uiso 1 1 calc R
C204 C 1.0893(6) 1.5163(4) 0.5049(2) 0.050(2) Uani 1 1 d .
H204 H 1.1471 1.5112 0.5127 0.060 Uiso 1 1 calc R
C205 C 1.0641(5) 1.5193(4) 0.4682(3) 0.046(2) Uani 1 1 d .
H205 H 1.1044 1.5164 0.4519 0.056 Uiso 1 1 calc R
C206 C 0.9766(4) 1.5270(3) 0.4543(2) 0.0343(16) Uani 1 1 d .
C207 C 0.9241(7) 1.5301(6) 0.4807(3) 0.070(3) Uani 1 1 d U
H207 H 0.8658 1.5350 0.4740 0.084 Uiso 1 1 calc R
C208 C 0.9570(9) 1.5261(7) 0.5170(4) 0.085(4) Uani 1 1 d U
H208 H 0.9185 1.5278 0.5341 0.103 Uiso 1 1 calc R
C243 C 0.8145(9) 1.2818(5) 0.2962(4) 0.076(4) Uani 1 1 d U
H24A H 0.8449 1.2584 0.2805 0.114 Uiso 1 1 calc R
H24B H 0.7561 1.2854 0.2854 0.114 Uiso 1 1 calc R
H24C H 0.8170 1.2634 0.3199 0.114 Uiso 1 1 calc R
C244 C 0.9014(6) 1.3535(5) 0.3373(3) 0.058(2) Uani 1 1 d U
H24D H 0.8746 1.3340 0.3559 0.087 Uiso 1 1 calc R
H24E H 0.9014 1.3949 0.3415 0.087 Uiso 1 1 calc R
H24F H 0.9590 1.3399 0.3381 0.087 Uiso 1 1 calc R
C245 C 0.8511(8) 1.3783(4) 0.2740(3) 0.067(3) Uani 1 1 d U
C246 C 0.8080(9) 1.3618(6) 0.2365(4) 0.085(3) Uani 1 1 d U
H24G H 0.7954 1.3965 0.2220 0.127 Uiso 1 1 calc R
H24H H 0.7561 1.3414 0.2388 0.127 Uiso 1 1 calc R
H24I H 0.8450 1.3370 0.2246 0.127 Uiso 1 1 calc R
O53 O 1.1157(5) 0.5026(4) 0.2658(3) 0.078(2) Uani 1 1 d U
N1AA N 1.2181(7) 0.4353(5) 0.2705(3) 0.076(2) Uani 1 1 d U
C235 C 1.2809(7) 0.4854(5) 0.2837(4) 0.073(3) Uani 1 1 d U
H23A H 1.2612 0.5213 0.2719 0.110 Uiso 1 1 calc R
H23B H 1.3364 0.4763 0.2775 0.110 Uiso 1 1 calc R
H23C H 1.2839 0.4897 0.3099 0.110 Uiso 1 1 calc R
C236 C 1.2495(9) 0.3759(6) 0.2709(4) 0.091(4) Uani 1 1 d U
H23D H 1.3105 0.3762 0.2727 0.137 Uiso 1 1 calc R
H23E H 1.2262 0.3564 0.2486 0.137 Uiso 1 1 calc R
H23F H 1.2325 0.3555 0.2917 0.137 Uiso 1 1 calc R
C237 C 1.1431(8) 0.4525(6) 0.2621(4) 0.076(3) Uani 1 1 d U
C238 C 1.0783(9) 0.3999(6) 0.2496(3) 0.084(3) Uani 1 1 d U
H23G H 1.0750 0.3742 0.2701 0.126 Uiso 1 1 calc R
H23H H 1.0985 0.3785 0.2299 0.126 Uiso 1 1 calc R
H23I H 1.0229 0.4155 0.2413 0.126 Uiso 1 1 calc R
O55 O 0.9692(5) 0.9383(3) 0.2935(2) 0.0581(18) Uani 1 1 d .
N37 N 0.9015(5) 0.8691(4) 0.3244(2) 0.0506(18) Uani 1 1 d .
C255 C 0.8849(8) 0.9735(6) 0.3393(3) 0.081(4) Uani 1 1 d .
H25A H 0.8999 0.9663 0.3652 0.121 Uiso 1 1 calc R
H25B H 0.8240 0.9745 0.3335 0.121 Uiso 1 1 calc R
H25C H 0.9082 1.0103 0.3330 0.121 Uiso 1 1 calc R
C256 C 0.9206(5) 0.9253(4) 0.3175(3) 0.046(2) Uani 1 1 d .
C257 C 0.9422(8) 0.8234(5) 0.3072(4) 0.071(3) Uani 1 1 d .
H25D H 0.9614 0.8378 0.2850 0.107 Uiso 1 1 calc R
H25E H 0.9026 0.7920 0.3012 0.107 Uiso 1 1 calc R
H25F H 0.9901 0.8095 0.3237 0.107 Uiso 1 1 calc R
C258 C 0.8480(7) 0.8558(5) 0.3532(3) 0.064(3) Uani 1 1 d .
H25G H 0.8818 0.8580 0.3769 0.096 Uiso 1 1 calc R
H25H H 0.8250 0.8171 0.3495 0.096 Uiso 1 1 calc R
H25I H 0.8023 0.8835 0.3520 0.096 Uiso 1 1 calc R
O50 O 0.3223(4) 0.8845(3) 0.2934(2) 0.0603(18) Uani 1 1 d U
N81 N 0.2730(7) 0.9723(5) 0.2831(3) 0.075(2) Uani 1 1 d U
C239 C 0.1994(7) 0.9498(6) 0.2621(3) 0.071(3) Uani 1 1 d U
H23J H 0.2116 0.9120 0.2527 0.106 Uiso 1 1 calc R
H23K H 0.1816 0.9757 0.2419 0.106 Uiso 1 1 calc R
H23L H 0.1547 0.9464 0.2774 0.106 Uiso 1 1 calc R
C240 C 0.2838(9) 1.0389(5) 0.2884(4) 0.081(3) Uani 1 1 d U
H24J H 0.3258 1.0465 0.3093 0.122 Uiso 1 1 calc R
H24K H 0.2304 1.0558 0.2926 0.122 Uiso 1 1 calc R
H24L H 0.3020 1.0558 0.2667 0.122 Uiso 1 1 calc R
C241 C 0.3303(7) 0.9362(5) 0.2982(3) 0.065(2) Uani 1 1 d DU
C242 C 0.4089(7) 0.9653(7) 0.3215(3) 0.083(4) Uani 1 1 d DU
H24M H 0.4455 0.9355 0.3333 0.124 Uiso 1 1 calc R
H24N H 0.3897 0.9902 0.3399 0.124 Uiso 1 1 calc R
H24O H 0.4397 0.9882 0.3057 0.124 Uiso 1 1 calc R
O52 O 0.6400(6) 0.9564(4) 0.2913(3) 0.088(3) Uani 1 1 d U
N62 N 0.7347(6) 0.9304(4) 0.2540(3) 0.0582(19) Uani 1 1 d U
C259 C 0.6543(9) 0.8528(6) 0.2756(4) 0.090(3) Uani 1 1 d U
H25J H 0.6429 0.8372 0.2511 0.136 Uiso 1 1 calc R
H25K H 0.6048 0.8484 0.2879 0.136 Uiso 1 1 calc R
H25L H 0.7013 0.8321 0.2890 0.136 Uiso 1 1 calc R
C260 C 0.7768(7) 0.8909(5) 0.2310(3) 0.066(3) Uani 1 1 d U
H26A H 0.7563 0.8519 0.2337 0.099 Uiso 1 1 calc R
H26B H 0.8372 0.8921 0.2385 0.099 Uiso 1 1 calc R
H26C H 0.7646 0.9028 0.2057 0.099 Uiso 1 1 calc R
C261 C 0.7595(9) 0.9950(5) 0.2519(3) 0.076(3) Uani 1 1 d U
H26D H 0.7100 1.0189 0.2527 0.114 Uiso 1 1 calc R
H26E H 0.7824 1.0021 0.2293 0.114 Uiso 1 1 calc R
H26F H 0.8016 1.0044 0.2724 0.114 Uiso 1 1 calc R
C262 C 0.6769(8) 0.9181(5) 0.2736(3) 0.065(2) Uani 1 1 d U
O47 O -0.3855(4) 1.1259(3) 0.0980(2) 0.0587(18) Uani 1 1 d .
N58 N -0.2743(6) 1.0778(3) 0.1249(2) 0.055(2) Uani 1 1 d .
C227 C -0.3932(8) 1.0815(6) 0.1579(4) 0.079(4) Uani 1 1 d .
H22P H -0.3606 1.0971 0.1797 0.119 Uiso 1 1 calc R
H22Q H -0.3969 1.0398 0.1601 0.119 Uiso 1 1 calc R
H22R H -0.4495 1.0980 0.1551 0.119 Uiso 1 1 calc R
C228 C -0.3492(7) 1.0971(5) 0.1240(3) 0.057(3) Uani 1 1 d .
C229 C -0.2266(5) 1.0951(4) 0.0949(3) 0.048(2) Uani 1 1 d .
H22S H -0.2656 1.1078 0.0742 0.072 Uiso 1 1 calc R
H22T H -0.1944 1.0623 0.0879 0.072 Uiso 1 1 calc R
H22U H -0.1885 1.1265 0.1031 0.072 Uiso 1 1 calc R
C230 C -0.2262(6) 1.0428(4) 0.1555(3) 0.057(3) Uani 1 1 d .
H23M H -0.2457 1.0530 0.1785 0.085 Uiso 1 1 calc R
H23N H -0.1665 1.0511 0.1569 0.085 Uiso 1 1 calc R
H23O H -0.2358 1.0019 0.1508 0.085 Uiso 1 1 calc R
O54 O 0.9364(4) 0.8597(3) 0.44758(18) 0.0508(17) Uani 1 1 d .
N31 N 1.0556(4) 0.8990(3) 0.4766(2) 0.0387(16) Uani 1 1 d .
C231 C 1.1073(6) 0.8796(5) 0.4483(3) 0.060(3) Uani 1 1 d .
H23P H 1.1423 0.8472 0.4576 0.089 Uiso 1 1 calc R
H23Q H 1.1429 0.9111 0.4422 0.089 Uiso 1 1 calc R
H23R H 1.0704 0.8677 0.4266 0.089 Uiso 1 1 calc R
C232 C 1.1044(5) 0.9289(5) 0.5078(3) 0.055(2) Uani 1 1 d .
H23S H 1.0954 0.9703 0.5054 0.082 Uiso 1 1 calc R
H23T H 1.1639 0.9205 0.5082 0.082 Uiso 1 1 calc R
H23U H 1.0859 0.9157 0.5303 0.082 Uiso 1 1 calc R
C233 C 0.9744(5) 0.8867(3) 0.4741(2) 0.0339(16) Uani 1 1 d .
C234 C 0.9256(5) 0.9065(3) 0.5049(2) 0.0338(16) Uani 1 1 d .
H23V H 0.8669 0.8955 0.4993 0.051 Uiso 1 1 calc R
H23W H 0.9297 0.9482 0.5074 0.051 Uiso 1 1 calc R
H23X H 0.9495 0.8884 0.5276 0.051 Uiso 1 1 calc R
O48 O 0.4937(4) -0.0941(3) -0.0132(2) 0.0605(19) Uani 1 1 d .
N4AA N 0.3785(4) -0.0460(3) -0.0411(2) 0.0429(16) Uani 1 1 d .
C247 C 0.5069(7) -0.0472(5) -0.0715(3) 0.066(3) Uani 1 1 d .
H24P H 0.4849 -0.0683 -0.0934 0.098 Uiso 1 1 calc R
H24Q H 0.5661 -0.0564 -0.0650 0.098 Uiso 1 1 calc R
H24R H 0.5006 -0.0060 -0.0759 0.098 Uiso 1 1 calc R
C248 C 0.4582(6) -0.0646(4) -0.0402(3) 0.049(2) Uani 1 1 d .
C249 C 0.3315(6) -0.0647(4) -0.0103(3) 0.049(2) Uani 1 1 d .
H24S H 0.3587 -0.0984 0.0016 0.074 Uiso 1 1 calc R
H24T H 0.2738 -0.0741 -0.0199 0.074 Uiso 1 1 calc R
H24U H 0.3318 -0.0335 0.0073 0.074 Uiso 1 1 calc R
C250 C 0.3344(5) -0.0120(4) -0.0702(3) 0.052(2) Uani 1 1 d .
H25M H 0.3667 0.0225 -0.0738 0.079 Uiso 1 1 calc R
H25N H 0.2796 -0.0010 -0.0640 0.079 Uiso 1 1 calc R
H25O H 0.3272 -0.0346 -0.0925 0.079 Uiso 1 1 calc R
O56 O 0.8599(6) 1.3868(5) 0.4200(2) 0.096(3) Uani 1 1 d .
N0AA N 0.9722(5) 1.3620(3) 0.4608(2) 0.0410(15) Uani 1 1 d .
C267 C 0.8361(6) 1.3826(6) 0.4822(3) 0.073(4) Uani 1 1 d .
H26G H 0.8532 1.3543 0.5011 0.110 Uiso 1 1 calc R
H26H H 0.7781 1.3756 0.4719 0.110 Uiso 1 1 calc R
H26I H 0.8410 1.4212 0.4926 0.110 Uiso 1 1 calc R
C268 C 0.8902(6) 1.3779(4) 0.4538(3) 0.052(2) Uani 1 1 d .
C269 C 1.0096(8) 1.3493(6) 0.4983(3) 0.076(3) Uani 1 1 d .
H26J H 1.0591 1.3252 0.4978 0.114 Uiso 1 1 calc R
H26K H 0.9688 1.3290 0.5108 0.114 Uiso 1 1 calc R
H26L H 1.0256 1.3851 0.5109 0.114 Uiso 1 1 calc R
C270 C 1.0297(6) 1.3580(4) 0.4327(3) 0.051(2) Uani 1 1 d .
H27A H 1.0441 1.3178 0.4293 0.077 Uiso 1 1 calc R
H27B H 1.0806 1.3799 0.4405 0.077 Uiso 1 1 calc R
H27C H 1.0020 1.3736 0.4099 0.077 Uiso 1 1 calc R
O49 O 0.6322(4) 0.5778(3) 0.18055(18) 0.0526(16) Uani 1 1 d .
N61 N 0.6230(6) 0.5764(4) 0.1199(3) 0.075(3) Uani 1 1 d U
C251 C 0.5335(5) 0.5542(4) 0.1198(3) 0.056(3) Uani 1 1 d .
H25P H 0.4938 0.5850 0.1121 0.084 Uiso 1 1 calc R
H25Q H 0.5257 0.5416 0.1441 0.084 Uiso 1 1 calc R
H25R H 0.5238 0.5219 0.1030 0.084 Uiso 1 1 calc R
C252 C 0.6605(6) 0.5864(4) 0.0846(3) 0.047(2) Uani 1 1 d .
H25S H 0.7120 0.5641 0.0851 0.071 Uiso 1 1 calc R
H25T H 0.6730 0.6272 0.0823 0.071 Uiso 1 1 calc R
H25U H 0.6204 0.5743 0.0641 0.071 Uiso 1 1 calc R
C253 C 0.6686(6) 0.5863(4) 0.1498(4) 0.064(3) Uani 1 1 d U
C254 C 0.7573(5) 0.6103(4) 0.1503(3) 0.047(2) Uani 1 1 d .
H25V H 0.7827 0.6158 0.1754 0.071 Uiso 1 1 calc R
H25W H 0.7547 0.6471 0.1376 0.071 Uiso 1 1 calc R
H25X H 0.7910 0.5833 0.1383 0.071 Uiso 1 1 calc R
O51 O 0.6750(4) 0.8963(3) 0.13527(18) 0.0507(16) Uani 1 1 d .
N30 N 0.5551(4) 0.9365(3) 0.1059(2) 0.0417(17) Uani 1 1 d .
C263 C 0.6837(5) 0.9428(3) 0.0770(2) 0.0357(17) Uani 1 1 d .
H26M H 0.6739 0.9837 0.0724 0.054 Uiso 1 1 calc R
H26N H 0.6633 0.9210 0.0552 0.054 Uiso 1 1 calc R
H26O H 0.7436 0.9360 0.0835 0.054 Uiso 1 1 calc R
C264 C 0.6376(5) 0.9239(3) 0.1077(2) 0.0331(16) Uani 1 1 d .
C265 C 0.5085(6) 0.9661(4) 0.0743(3) 0.051(2) Uani 1 1 d .
H26P H 0.5131 1.0076 0.0778 0.076 Uiso 1 1 calc R
H26Q H 0.4496 0.9548 0.0719 0.076 Uiso 1 1 calc R
H26R H 0.5321 0.9553 0.0524 0.076 Uiso 1 1 calc R
C266 C 0.5075(5) 0.9198(5) 0.1353(3) 0.057(3) Uani 1 1 d .
H26S H 0.5441 0.8990 0.1539 0.085 Uiso 1 1 calc R
H26T H 0.4609 0.8951 0.1256 0.085 Uiso 1 1 calc R
H26U H 0.4858 0.9542 0.1459 0.085 Uiso 1 1 calc R
O57 O -0.2473(4) 0.4458(3) 0.16145(18) 0.0482(15) Uani 1 1 d D
N39 N -0.3377(7) 0.4042(5) 0.1173(3) 0.089(3) Uani 1 1 d DU
C271 C -0.3909(9) 0.4077(7) 0.1728(4) 0.112(4) Uani 1 1 d DU
H27E H -0.4004 0.3663 0.1735 0.134 Uiso 1 1 calc R
H27F H -0.4394 0.4264 0.1592 0.134 Uiso 1 1 calc R
H27D H -0.3827 0.4228 0.1976 0.134 Uiso 1 1 calc R
C273 C -0.4080(8) 0.3750(7) 0.0945(4) 0.099(4) Uani 1 1 d DU
H27H H -0.4081 0.3343 0.1007 0.119 Uiso 1 1 calc R
H27I H -0.4010 0.3794 0.0690 0.119 Uiso 1 1 calc R
H27G H -0.4610 0.3924 0.0989 0.119 Uiso 1 1 calc R
C272 C -0.3121(7) 0.4200(7) 0.1544(4) 0.101(3) Uani 1 1 d DU
C274 C -0.2579(9) 0.4160(7) 0.0969(4) 0.103(4) Uani 1 1 d DU

loop_
_atom_site_aniso_label
_atom_site_aniso_U_11
_atom_site_aniso_U_22
_atom_site_aniso_U_33
_atom_site_aniso_U_23
_atom_site_aniso_U_13
_atom_site_aniso_U_12
Cd3 0.01118(17) 0.01613(19) 0.0266(2) 0.00117(16) -0.00116(15) 0.00104(15)
Cd4 0.01268(17) 0.01626(19) 0.0267(2) -0.00084(16) -0.00144(16) -0.00145(15)
Cd6 0.0235(2) 0.0210(2) 0.0333(3) 0.00264(19) 0.00836(19) -0.00128(18)
Cd7 0.0244(2) 0.0223(2) 0.0335(3) -0.00020(19) 0.0109(2) -0.00051(18)
O1 0.019(2) 0.029(2) 0.030(3) 0.0048(19) 0.0031(18) 0.0099(18)
O2 0.0113(18) 0.034(3) 0.030(3) 0.001(2) 0.0034(18) 0.0024(17)
O3 0.100(5) 0.036(3) 0.087(5) 0.009(3) -0.029(4) -0.007(4)
O4 0.067(4) 0.027(3) 0.083(6) 0.017(3) 0.001(4) 0.012(3)
O5 0.060(4) 0.028(3) 0.053(4) 0.005(3) 0.006(3) 0.009(3)
O6 0.058(4) 0.038(3) 0.045(4) -0.009(3) 0.014(3) -0.009(3)
O7 0.016(2) 0.040(3) 0.035(3) 0.000(2) 0.003(2) 0.0073(19)
O8 0.026(2) 0.053(3) 0.030(3) -0.001(2) 0.009(2) -0.001(2)
O9 0.025(2) 0.019(2) 0.043(3) 0.001(2) -0.001(2) 0.0008(18)
O10 0.028(2) 0.017(2) 0.056(4) 0.005(2) 0.003(2) -0.0004(19)
O11 0.0156(19) 0.014(2) 0.036(3) -0.0027(18) 0.0021(18) 0.0017(16)
O12 0.028(2) 0.0110(19) 0.038(3) 0.0053(18) 0.008(2) 0.0014(17)
O25 0.0165(19) 0.037(3) 0.027(3) -0.004(2) -0.0048(18) -0.0063(19)
O26 0.016(2) 0.036(3) 0.034(3) -0.009(2) 0.0008(19) -0.0067(19)
O27 0.042(3) 0.027(3) 0.066(5) 0.019(3) -0.003(3) -0.008(2)
O28 0.032(2) 0.017(2) 0.043(3) 0.002(2) 0.005(2) -0.0010(19)
O29 0.032(2) 0.032(3) 0.044(3) 0.001(2) -0.004(2) 0.003(2)
O30 0.039(3) 0.022(2) 0.038(3) -0.004(2) 0.005(2) 0.001(2)
O31 0.023(2) 0.027(2) 0.033(3) 0.0002(19) 0.006(2) 0.0000(18)
O32 0.020(2) 0.045(3) 0.035(3) -0.002(2) 0.007(2) 0.001(2)
O33 0.022(2) 0.017(2) 0.036(3) -0.0011(18) 0.004(2) -0.0002(17)
O34 0.026(2) 0.017(2) 0.030(3) 0.0012(18) -0.001(2) -0.0003(17)
O35 0.036(3) 0.023(2) 0.054(4) 0.011(2) 0.007(3) 0.004(2)
O36 0.034(3) 0.011(2) 0.074(4) -0.014(2) 0.005(3) -0.001(2)
O45 0.085(5) 0.082(5) 0.064(4) 0.026(4) 0.046(4) 0.012(4)
O46 0.077(5) 0.063(4) 0.046(4) 0.005(3) 0.034(4) -0.013(4)
N1 0.017(2) 0.015(3) 0.050(4) -0.001(2) 0.002(2) -0.004(2)
N2 0.019(2) 0.018(3) 0.040(3) -0.003(2) 0.006(2) -0.002(2)
N5 0.011(2) 0.015(2) 0.048(4) -0.007(2) 0.005(2) -0.0040(19)
N6 0.018(2) 0.017(3) 0.058(4) -0.003(2) 0.020(3) -0.002(2)
N27 0.015(2) 0.030(3) 0.028(3) -0.005(2) -0.007(2) 0.006(2)
N50 0.019(2) 0.028(3) 0.029(3) 0.003(2) -0.005(2) 0.000(2)
N72 0.098(5) 0.159(12) 0.050(5) -0.014(6) 0.023(4) 0.000(8)
N74 0.077(6) 0.151(8) 0.067(6) 0.024(6) 0.025(5) -0.026(6)
C1 0.015(3) 0.012(3) 0.033(4) -0.002(2) -0.004(2) -0.001(2)
C2 0.016(3) 0.013(3) 0.036(4) 0.001(2) 0.003(2) -0.002(2)
C3 0.016(3) 0.030(3) 0.022(3) 0.000(3) -0.002(2) -0.001(2)
C4 0.022(3) 0.022(3) 0.026(3) 0.002(2) -0.007(2) 0.002(2)
C5 0.013(3) 0.021(3) 0.038(4) -0.003(3) 0.002(3) 0.002(2)
C5EA 0.019(3) 0.024(3) 0.027(3) 0.004(3) 0.004(2) -0.005(2)
C6 0.025(3) 0.022(3) 0.045(5) 0.009(3) 0.009(3) 0.001(3)
C7 0.025(3) 0.035(4) 0.031(4) 0.011(3) 0.009(3) 0.005(3)
C8 0.015(3) 0.026(3) 0.032(4) -0.001(3) 0.005(3) 0.008(2)
C9 0.009(2) 0.031(3) 0.033(4) -0.001(3) 0.006(2) 0.001(2)
C10 0.019(3) 0.022(3) 0.034(4) 0.001(3) 0.005(3) 0.006(2)
C11 0.016(3) 0.025(3) 0.043(4) 0.003(3) 0.005(3) 0.007(2)
C12 0.016(3) 0.036(4) 0.036(4) 0.000(3) 0.000(3) 0.005(3)
C13 0.013(3) 0.028(3) 0.030(4) 0.000(3) 0.005(2) 0.002(2)
C14 0.016(3) 0.027(3) 0.030(4) 0.003(3) 0.003(2) 0.002(2)
C15 0.018(3) 0.028(4) 0.046(5) -0.001(3) 0.000(3) -0.008(3)
C16 0.020(3) 0.035(4) 0.053(5) 0.002(3) 0.001(3) -0.007(3)
C17 0.026(3) 0.024(3) 0.030(4) 0.002(3) 0.002(3) -0.005(3)
C18 0.015(3) 0.023(3) 0.040(4) 0.008(3) 0.005(3) -0.003(2)
C19 0.020(3) 0.026(3) 0.029(4) 0.002(3) 0.004(3) -0.009(3)
C20 0.021(3) 0.026(3) 0.025(3) 0.003(3) 0.009(2) 0.006(2)
C21 0.030(3) 0.021(3) 0.035(4) 0.003(3) 0.004(3) 0.006(3)
C22 0.032(3) 0.029(4) 0.042(5) -0.006(3) 0.001(3) -0.001(3)
C23 0.037(4) 0.025(3) 0.029(4) 0.000(3) 0.015(3) 0.000(3)
C24 0.044(4) 0.028(4) 0.031(4) 0.005(3) 0.000(3) 0.015(3)
C25 0.039(4) 0.028(4) 0.027(4) 0.004(3) 0.003(3) 0.008(3)
C26 0.048(4) 0.032(4) 0.045(5) 0.002(3) 0.020(4) -0.006(4)
C27 0.044(4) 0.025(3) 0.026(4) 0.000(3) 0.001(3) -0.012(3)
C28 0.041(4) 0.037(4) 0.027(4) -0.001(3) -0.003(3) -0.012(3)
C29 0.059(5) 0.023(4) 0.032(4) -0.003(3) 0.001(4) -0.016(3)
C30 0.050(4) 0.023(3) 0.027(4) -0.004(3) 0.011(3) -0.002(3)
C31 0.050(5) 0.029(4) 0.045(5) 0.004(3) -0.002(4) -0.006(3)
C32 0.041(4) 0.022(3) 0.056(6) -0.001(3) -0.007(4) -0.004(3)
C33 0.062(5) 0.018(3) 0.038(4) -0.004(3) 0.021(4) -0.005(3)
C34 0.019(3) 0.026(3) 0.029(4) -0.006(3) 0.003(3) -0.002(2)
C35 0.017(3) 0.027(3) 0.030(4) 0.000(3) 0.002(3) -0.002(2)
C36 0.031(3) 0.031(4) 0.024(3) 0.005(3) 0.008(3) 0.005(3)
C37 0.020(3) 0.019(3) 0.047(4) 0.002(3) 0.003(3) 0.007(2)
C38 0.014(3) 0.021(3) 0.036(4) -0.002(3) 0.009(3) -0.003(2)
C39 0.019(3) 0.027(3) 0.032(4) 0.002(3) 0.005(3) -0.003(2)
C40 0.021(3) 0.028(3) 0.028(4) 0.002(3) 0.000(3) 0.003(3)
C41 0.019(3) 0.017(3) 0.025(3) 0.003(2) 0.006(2) 0.001(2)
C42 0.017(3) 0.017(3) 0.035(4) 0.003(2) 0.008(2) -0.002(2)
C43 0.027(3) 0.016(3) 0.026(3) -0.002(2) 0.006(3) 0.003(2)
C44 0.018(3) 0.017(3) 0.038(4) -0.005(3) 0.008(3) 0.006(2)
C45 0.022(3) 0.021(3) 0.032(4) -0.001(3) 0.008(3) -0.005(2)
C46 0.024(3) 0.014(3) 0.028(4) -0.001(2) 0.001(3) -0.004(2)
C47 0.021(3) 0.013(3) 0.026(3) 0.002(2) 0.005(2) 0.000(2)
C48 0.022(3) 0.035(4) 0.033(4) 0.010(3) 0.013(3) 0.007(3)
C49 0.023(3) 0.017(3) 0.038(4) 0.004(3) 0.008(3) -0.004(2)
C50 0.027(3) 0.016(3) 0.028(3) -0.001(2) 0.011(3) 0.003(2)
C52 0.014(2) 0.019(3) 0.035(4) -0.005(2) 0.005(2) 0.000(2)
C53 0.022(3) 0.016(3) 0.029(4) -0.004(2) 0.005(2) -0.001(2)
C54 0.031(3) 0.014(3) 0.037(4) -0.004(3) 0.012(3) -0.001(2)
C55 0.028(3) 0.022(3) 0.027(3) -0.001(3) 0.010(3) 0.001(3)
C56 0.015(3) 0.023(3) 0.031(4) -0.003(3) 0.000(2) 0.000(2)
C57 0.021(3) 0.015(3) 0.033(4) -0.004(2) 0.002(3) -0.001(2)
C58 0.019(3) 0.025(3) 0.025(3) 0.001(2) 0.002(2) 0.003(2)
C59 0.009(2) 0.017(3) 0.037(4) 0.001(2) -0.004(2) 0.005(2)
C60 0.025(3) 0.013(3) 0.027(3) 0.001(2) 0.002(2) 0.002(2)
C61 0.016(3) 0.023(3) 0.032(4) -0.002(3) 0.007(2) -0.002(2)
C62 0.017(2) 0.018(3) 0.027(3) 0.004(2) 0.001(2) -0.002(2)
C63 0.020(3) 0.015(3) 0.031(4) 0.002(2) -0.002(2) -0.003(2)
C64 0.026(3) 0.018(3) 0.052(5) -0.003(3) 0.018(3) -0.002(3)
C65 0.032(3) 0.028(4) 0.040(4) 0.001(3) 0.018(3) -0.004(3)
C66 0.016(3) 0.030(4) 0.032(4) -0.001(3) -0.001(2) 0.005(2)
C133 0.015(3) 0.018(3) 0.038(4) 0.000(3) 0.007(3) 0.001(2)
C134 0.017(3) 0.024(3) 0.023(3) 0.004(2) 0.004(2) -0.005(2)
C135 0.016(3) 0.021(3) 0.029(3) -0.002(2) 0.006(2) 0.002(2)
C136 0.016(3) 0.028(3) 0.028(4) 0.000(3) -0.003(2) -0.004(2)
C137 0.012(3) 0.023(3) 0.035(4) 0.000(3) 0.002(2) -0.001(2)
C138 0.023(3) 0.031(4) 0.032(4) -0.008(3) 0.002(3) -0.003(3)
C139 0.019(3) 0.019(3) 0.038(4) -0.006(3) -0.002(3) 0.000(2)
C140 0.016(3) 0.023(3) 0.026(3) -0.003(2) 0.004(2) -0.008(2)
C141 0.016(3) 0.021(3) 0.038(4) -0.002(3) 0.001(3) -0.002(2)
C142 0.021(3) 0.025(3) 0.028(3) 0.003(3) 0.007(2) -0.004(3)
C143 0.020(3) 0.026(3) 0.040(4) -0.003(3) 0.000(3) -0.001(3)
C144 0.011(3) 0.024(3) 0.055(5) 0.001(3) 0.000(3) -0.002(2)
C145 0.018(3) 0.015(3) 0.037(4) 0.000(2) 0.001(3) -0.001(2)
C146 0.020(3) 0.022(3) 0.037(4) -0.004(3) 0.008(3) -0.006(2)
C147 0.020(3) 0.025(3) 0.041(4) 0.006(3) 0.002(3) 0.001(3)
C148 0.016(3) 0.029(4) 0.043(4) 0.005(3) 0.000(3) 0.004(3)
C149 0.026(3) 0.018(3) 0.032(4) 0.004(3) 0.005(3) 0.004(2)
C150 0.019(3) 0.020(3) 0.038(4) 0.000(3) 0.000(3) -0.004(2)
C151 0.014(3) 0.022(3) 0.035(4) 0.002(3) 0.008(2) -0.002(2)
C152 0.019(3) 0.018(3) 0.028(3) 0.001(2) 0.006(2) 0.000(2)
C153 0.031(3) 0.020(3) 0.039(4) -0.003(3) -0.004(3) -0.009(3)
C154 0.028(3) 0.023(3) 0.028(4) -0.004(3) -0.004(3) -0.002(3)
C155 0.025(3) 0.021(3) 0.027(3) 0.000(2) 0.008(3) -0.001(2)
C156 0.028(3) 0.023(3) 0.029(4) -0.009(3) 0.009(3) -0.009(3)
C157 0.028(3) 0.021(3) 0.033(4) 0.002(3) 0.008(3) -0.002(3)
C158 0.027(3) 0.019(3) 0.031(4) -0.002(3) 0.010(3) -0.006(2)
C159 0.022(3) 0.022(3) 0.035(4) 0.002(3) 0.006(3) -0.001(2)
C160 0.025(3) 0.015(3) 0.034(4) 0.003(2) 0.000(3) 0.002(2)
C161 0.031(3) 0.023(3) 0.029(4) 0.002(3) -0.001(3) 0.006(3)
C162 0.032(3) 0.020(3) 0.036(4) 0.007(3) 0.010(3) 0.001(3)
C163 0.030(3) 0.027(3) 0.035(4) 0.006(3) 0.004(3) -0.004(3)
C164 0.028(3) 0.027(3) 0.034(4) -0.002(3) 0.000(3) 0.006(3)
C165 0.028(3) 0.022(3) 0.035(4) 0.007(3) 0.008(3) 0.000(3)
C166 0.024(3) 0.014(3) 0.031(4) 0.002(2) 0.005(3) -0.006(2)
C167 0.019(3) 0.024(3) 0.037(4) -0.001(3) 0.010(3) 0.002(2)
C168 0.017(3) 0.034(4) 0.043(4) -0.001(3) 0.005(3) -0.005(3)
C169 0.023(3) 0.028(3) 0.038(4) -0.003(3) 0.014(3) 0.004(3)
C170 0.016(3) 0.015(3) 0.053(5) -0.001(3) 0.016(3) -0.002(2)
C171 0.020(3) 0.035(4) 0.051(5) -0.003(3) 0.005(3) -0.005(3)
C172 0.031(3) 0.040(4) 0.044(5) -0.004(3) 0.011(3) -0.006(3)
C173 0.019(3) 0.017(3) 0.039(4) 0.000(3) 0.007(3) -0.001(2)
C174 0.020(3) 0.012(3) 0.039(4) 0.001(2) 0.010(3) 0.001(2)
C175 0.026(3) 0.013(3) 0.027(3) 0.002(2) 0.005(3) -0.002(2)
C176 0.024(3) 0.017(3) 0.035(4) 0.000(3) 0.010(3) 0.000(2)
C177 0.019(3) 0.021(3) 0.037(4) -0.003(3) 0.013(3) -0.003(2)
C178 0.016(3) 0.021(3) 0.030(4) -0.001(3) 0.010(2) -0.004(2)
C179 0.018(3) 0.019(3) 0.031(3) 0.004(2) 0.010(2) -0.001(2)
C180 0.015(3) 0.027(3) 0.029(3) 0.000(3) 0.011(2) -0.006(2)
C181 0.022(3) 0.019(3) 0.028(3) 0.002(2) 0.007(2) -0.001(2)
C182 0.020(3) 0.019(3) 0.028(3) 0.005(2) 0.001(2) 0.000(2)
C183 0.020(3) 0.019(3) 0.049(4) 0.007(3) 0.018(3) 0.002(2)
C184 0.015(3) 0.020(3) 0.042(4) 0.005(3) 0.010(3) -0.005(2)
C185 0.019(3) 0.014(3) 0.030(4) 0.001(2) 0.002(2) 0.001(2)
C186 0.022(3) 0.027(3) 0.025(3) -0.002(3) 0.000(2) -0.005(3)
C187 0.020(3) 0.025(3) 0.025(3) -0.004(3) -0.006(2) 0.007(2)
C188 0.025(3) 0.013(3) 0.038(4) -0.003(3) 0.000(3) -0.003(2)
C189 0.040(4) 0.017(3) 0.048(5) 0.001(3) 0.021(3) 0.002(3)
C190 0.043(4) 0.011(3) 0.049(5) -0.002(3) 0.022(3) 0.004(3)
C191 0.015(3) 0.019(3) 0.046(4) 0.004(3) -0.006(3) -0.006(2)
C192 0.016(3) 0.017(3) 0.034(4) 0.000(2) 0.000(2) -0.001(2)
C193 0.030(3) 0.021(3) 0.033(4) 0.004(3) 0.016(3) -0.001(3)
C194 0.034(3) 0.024(3) 0.026(4) 0.004(3) 0.006(3) 0.002(3)
C195 0.016(2) 0.016(3) 0.032(4) 0.004(2) 0.007(2) 0.004(2)
C196 0.022(3) 0.014(3) 0.021(3) 0.003(2) -0.004(2) -0.006(2)
C197 0.015(2) 0.020(3) 0.029(3) -0.001(2) 0.003(2) -0.001(2)
C198 0.015(2) 0.009(3) 0.037(4) 0.003(2) -0.002(2) -0.006(2)
C209 0.020(3) 0.031(4) 0.041(4) 0.001(3) -0.007(3) 0.003(3)
C210 0.020(3) 0.026(3) 0.045(4) 0.001(3) -0.007(3) -0.003(3)
C211 0.016(3) 0.035(4) 0.025(3) -0.001(3) -0.002(2) 0.001(3)
C212 0.024(3) 0.032(4) 0.041(4) 0.010(3) -0.008(3) -0.001(3)
C213 0.024(3) 0.036(4) 0.050(5) 0.003(3) -0.003(3) -0.006(3)
C214 0.025(3) 0.027(3) 0.042(4) 0.002(3) -0.014(3) 0.003(3)
C215 0.024(3) 0.021(3) 0.043(4) 0.006(3) -0.016(3) -0.002(3)
C216 0.021(3) 0.035(4) 0.025(3) 0.001(3) -0.002(3) 0.004(3)
C217 0.025(3) 0.023(3) 0.044(4) -0.007(3) -0.006(3) -0.001(3)
C218 0.025(3) 0.022(3) 0.046(5) -0.002(3) -0.012(3) 0.001(3)
C219 0.105(10) 0.081(6) 0.121(12) 0.002(8) 0.031(9) 0.020(8)
C220 0.072(3) 0.073(3) 0.072(3) 0.0000(10) 0.0099(11) -0.0002(10)
C221 0.101(5) 0.100(5) 0.101(5) -0.002(2) 0.013(2) 0.001(2)
C222 0.071(3) 0.073(3) 0.070(4) 0.003(2) 0.010(2) -0.002(2)
C223 0.102(4) 0.110(4) 0.108(4) 0.001(2) 0.012(2) 0.000(2)
C224 0.076(3) 0.075(3) 0.075(3) 0.0003(10) 0.0104(11) -0.0008(10)
C225 0.097(4) 0.099(4) 0.098(4) 0.0014(15) 0.0136(15) 0.0003(15)
C226 0.104(4) 0.104(4) 0.098(4) 0.004(2) 0.014(2) -0.001(2)
Cd1 0.01952(19) 0.01329(19) 0.0249(2) -0.00025(16) 0.00261(17) 0.00036(16)
Cd2 0.01366(17) 0.0170(2) 0.0236(2) 0.00199(16) 0.00083(15) 0.00029(15)
Cd5 0.01737(19) 0.01451(19) 0.0239(2) -0.00022(16) 0.00131(16) 0.00006(16)
Cd8 0.01342(17) 0.01506(19) 0.0256(2) 0.00185(16) 0.00087(15) 0.00024(15)
O13 0.0131(19) 0.023(2) 0.036(3) 0.0045(19) 0.0012(18) -0.0013(16)
O14 0.0121(17) 0.019(2) 0.024(2) -0.0025(17) 0.0041(16) -0.0037(15)
O15 0.043(3) 0.014(2) 0.041(3) 0.003(2) -0.001(2) 0.003(2)
O16 0.038(3) 0.020(2) 0.045(3) -0.011(2) 0.019(2) -0.013(2)
O17 0.029(2) 0.0124(19) 0.033(3) -0.0010(18) 0.0008(19) -0.0020(18)
O18 0.020(2) 0.022(2) 0.035(3) 0.0025(19) 0.0048(19) -0.0055(17)
O19 0.0169(19) 0.022(2) 0.029(3) 0.0010(18) 0.0037(18) -0.0032(16)
O20 0.018(2) 0.038(3) 0.035(3) 0.008(2) -0.001(2) -0.0009(19)
O21 0.039(3) 0.010(2) 0.032(3) -0.0017(18) -0.001(2) 0.0096(19)
O22 0.035(3) 0.016(2) 0.044(3) -0.011(2) 0.014(2) -0.008(2)
O23 0.029(2) 0.018(2) 0.025(2) -0.0015(18) -0.0002(19) -0.0073(18)
O24 0.0179(19) 0.016(2) 0.042(3) 0.0113(19) 0.0092(19) -0.0018(17)
O37 0.026(2) 0.034(3) 0.032(3) -0.006(2) 0.008(2) 0.004(2)
O38 0.023(2) 0.047(3) 0.030(3) -0.009(2) -0.009(2) 0.014(2)
O39 0.024(2) 0.028(2) 0.025(3) 0.0005(19) 0.0023(19) 0.0026(18)
O40 0.025(2) 0.034(3) 0.028(3) 0.000(2) -0.007(2) 0.009(2)
O41 0.030(2) 0.018(2) 0.032(3) -0.0041(18) 0.007(2) 0.0025(18)
O42 0.025(2) 0.066(4) 0.028(3) -0.004(3) -0.003(2) 0.012(2)
O43 0.0161(19) 0.024(2) 0.032(3) 0.0025(19) -0.0007(18) 0.0083(17)
O44 0.0168(19) 0.030(2) 0.026(2) 0.0006(19) 0.0016(17) -0.0012(18)
N3 0.015(2) 0.010(2) 0.039(3) 0.005(2) 0.002(2) 0.0012(18)
N4 0.015(2) 0.015(2) 0.037(3) 0.007(2) 0.003(2) 0.0010(19)
C67 0.015(2) 0.019(3) 0.020(3) -0.003(2) 0.003(2) 0.000(2)
C68 0.013(2) 0.019(3) 0.024(3) -0.005(2) 0.001(2) -0.001(2)
C69 0.012(2) 0.017(3) 0.027(3) 0.000(2) 0.000(2) 0.001(2)
C70 0.022(3) 0.017(3) 0.025(3) 0.002(2) -0.004(2) -0.001(2)
C71 0.010(2) 0.017(3) 0.028(3) 0.000(2) 0.002(2) 0.000(2)
C72 0.020(3) 0.014(3) 0.029(4) 0.004(2) 0.002(2) 0.003(2)
C73 0.022(3) 0.018(3) 0.026(3) 0.003(2) 0.005(2) 0.000(2)
C74 0.012(2) 0.017(3) 0.031(3) 0.002(2) 0.004(2) -0.006(2)
C75 0.015(2) 0.012(3) 0.032(3) 0.002(2) 0.001(2) 0.001(2)
C76 0.020(3) 0.011(3) 0.033(4) -0.001(2) 0.004(3) 0.000(2)
C77 0.021(3) 0.021(3) 0.038(4) -0.001(3) 0.003(3) -0.007(2)
C78 0.014(2) 0.018(3) 0.034(4) 0.000(2) 0.005(2) -0.002(2)
C79 0.015(3) 0.017(3) 0.025(3) -0.002(2) 0.002(2) -0.005(2)
C80 0.016(3) 0.013(3) 0.035(4) 0.000(2) 0.006(2) 0.004(2)
C81 0.011(2) 0.018(3) 0.030(3) 0.001(2) 0.002(2) 0.003(2)
C82 0.014(3) 0.022(3) 0.038(4) 0.007(3) 0.008(2) 0.001(2)
C83 0.022(3) 0.016(3) 0.029(3) -0.001(2) 0.007(3) 0.004(2)
C84 0.010(2) 0.019(3) 0.035(4) -0.002(2) 0.006(2) 0.000(2)
C85 0.012(3) 0.016(3) 0.031(4) -0.001(2) 0.007(2) 0.005(2)
C86 0.015(2) 0.012(3) 0.030(3) -0.002(2) 0.003(2) -0.007(2)
C87 0.029(3) 0.014(3) 0.022(3) -0.003(2) -0.001(2) -0.002(2)
C88 0.025(3) 0.013(3) 0.038(4) 0.003(2) 0.007(3) 0.001(2)
C89 0.022(3) 0.019(3) 0.031(4) 0.000(2) 0.005(3) 0.002(2)
C90 0.021(3) 0.021(3) 0.030(4) -0.004(3) 0.006(3) -0.005(2)
C91 0.021(3) 0.022(3) 0.027(3) -0.001(2) -0.004(2) -0.004(2)
C92 0.028(3) 0.012(3) 0.037(4) 0.002(2) 0.017(3) -0.005(2)
C93 0.021(3) 0.015(3) 0.023(3) -0.004(2) 0.006(2) -0.001(2)
C94 0.016(3) 0.016(3) 0.032(4) -0.003(2) 0.003(2) 0.002(2)
C95 0.017(2) 0.018(3) 0.026(3) 0.001(2) 0.004(2) 0.003(2)
C96 0.016(2) 0.016(3) 0.024(3) 0.000(2) 0.005(2) 0.004(2)
C97 0.018(3) 0.019(3) 0.025(3) 0.001(2) 0.002(2) -0.001(2)
C98 0.018(3) 0.021(3) 0.022(3) 0.000(2) 0.006(2) 0.007(2)
C99 0.017(3) 0.016(3) 0.034(4) -0.001(2) 0.012(2) 0.000(2)
C100 0.023(3) 0.014(3) 0.023(3) 0.000(2) 0.005(2) -0.003(2)
C101 0.016(3) 0.022(3) 0.022(3) 0.001(2) 0.003(2) 0.001(2)
C102 0.015(3) 0.022(3) 0.028(3) 0.001(2) 0.006(2) -0.002(2)
C103 0.015(3) 0.014(3) 0.035(4) 0.002(2) 0.006(2) -0.001(2)
C104 0.013(2) 0.014(3) 0.033(4) 0.000(2) 0.001(2) 0.000(2)
C105 0.019(3) 0.018(3) 0.035(4) 0.001(3) 0.003(3) -0.005(2)
C106 0.016(3) 0.020(3) 0.029(3) 0.007(2) -0.002(2) -0.001(2)
C107 0.016(3) 0.020(3) 0.025(3) -0.004(2) 0.002(2) -0.002(2)
C108 0.014(2) 0.017(3) 0.031(3) -0.001(2) 0.005(2) 0.001(2)
C109 0.017(3) 0.017(3) 0.026(3) 0.003(2) 0.000(2) 0.000(2)
C110 0.016(3) 0.018(3) 0.033(4) 0.004(2) -0.002(2) -0.003(2)
C111 0.011(2) 0.019(3) 0.035(4) -0.003(2) 0.005(2) 0.000(2)
C112 0.023(3) 0.018(3) 0.024(3) 0.003(2) 0.009(2) 0.000(2)
C113 0.013(3) 0.021(3) 0.029(4) 0.001(2) 0.005(2) -0.003(2)
C114 0.015(3) 0.017(3) 0.037(4) 0.000(2) 0.008(3) 0.002(2)
C115 0.011(2) 0.018(3) 0.029(3) -0.003(2) 0.002(2) 0.005(2)
C116 0.016(3) 0.017(3) 0.024(3) -0.001(2) 0.004(2) -0.003(2)
C117 0.020(3) 0.017(3) 0.031(4) 0.002(2) -0.001(2) 0.001(2)
C118 0.012(3) 0.014(3) 0.035(4) -0.003(2) 0.006(2) -0.002(2)
C119 0.017(3) 0.018(3) 0.029(3) 0.006(2) 0.005(2) -0.001(2)
C120 0.024(3) 0.016(3) 0.026(3) -0.001(2) -0.001(2) -0.001(2)
C121 0.032(3) 0.020(3) 0.025(3) -0.007(2) -0.003(3) 0.003(3)
C122 0.024(3) 0.011(3) 0.025(3) -0.005(2) 0.003(2) -0.004(2)
C123 0.024(3) 0.014(3) 0.035(4) -0.003(2) 0.000(3) -0.008(2)
C124 0.021(3) 0.020(3) 0.034(4) -0.001(3) -0.005(3) 0.002(2)
C125 0.034(3) 0.014(3) 0.033(4) -0.001(2) 0.013(3) -0.001(3)
C126 0.013(2) 0.017(3) 0.027(3) -0.002(2) 0.009(2) 0.002(2)
C127 0.019(3) 0.018(3) 0.030(3) 0.000(2) 0.005(2) -0.001(2)
C128 0.021(3) 0.017(3) 0.030(4) 0.003(2) 0.006(2) 0.006(2)
C129 0.022(3) 0.015(3) 0.030(3) 0.002(2) 0.011(3) 0.001(2)
C130 0.015(2) 0.017(3) 0.025(3) -0.003(2) 0.007(2) 0.001(2)
C131 0.022(3) 0.013(3) 0.024(3) -0.001(2) 0.000(2) 0.003(2)
C132 0.011(2) 0.013(3) 0.030(3) -0.001(2) 0.009(2) 0.001(2)
Cd0A 0.0322(2) 0.0216(2) 0.0318(3) -0.00099(19) 0.0014(2) -0.00220(19)
O6BA 0.056(3) 0.018(2) 0.069(4) 0.003(2) 0.018(3) 0.011(2)
O58 0.037(3) 0.054(3) 0.065(4) 0.001(3) 0.003(3) -0.022(2)
O59 0.075(4) 0.029(3) 0.045(4) -0.006(3) -0.018(3) 0.003(3)
O60 0.035(3) 0.022(2) 0.042(3) -0.003(2) 0.002(2) 0.003(2)
O61 0.038(3) 0.042(3) 0.047(4) 0.002(3) 0.010(3) 0.003(2)
N25 0.039(3) 0.019(3) 0.047(4) 0.002(3) -0.001(3) 0.002(2)
N45 0.063(4) 0.029(3) 0.066(4) -0.001(3) -0.005(4) -0.002(3)
N52 0.051(4) 0.087(4) 0.056(5) 0.011(4) 0.004(4) -0.026(3)
N108 0.056(4) 0.058(5) 0.040(4) -0.001(4) 0.002(4) 0.010(4)
C0NA 0.051(5) 0.139(11) 0.104(11) 0.022(9) 0.011(6) -0.031(6)
C2BA 0.083(7) 0.071(5) 0.081(8) 0.007(6) 0.001(6) -0.037(5)
C8MA 0.037(3) 0.068(4) 0.043(5) -0.007(4) 0.000(3) -0.020(3)
C9MA 0.043(4) 0.082(5) 0.059(6) -0.017(5) -0.007(4) -0.006(4)
C199 0.037(4) 0.032(4) 0.034(4) -0.008(3) 0.009(3) 0.002(3)
C200 0.028(3) 0.038(4) 0.043(5) 0.001(3) -0.003(3) -0.002(3)
C201 0.030(3) 0.026(3) 0.034(4) 0.006(3) 0.004(3) 0.000(3)
C202 0.033(3) 0.040(4) 0.035(4) 0.003(3) -0.003(3) 0.007(3)
C203 0.030(3) 0.040(4) 0.030(4) 0.000(3) 0.001(3) 0.007(3)
C204 0.041(4) 0.076(6) 0.031(4) -0.005(4) -0.005(4) 0.007(4)
C205 0.032(4) 0.064(6) 0.041(5) -0.007(4) -0.002(3) 0.004(4)
C206 0.029(3) 0.027(4) 0.046(5) 0.000(3) 0.002(3) 0.001(3)
C207 0.061(5) 0.108(7) 0.041(5) 0.005(5) 0.008(4) 0.033(5)
C208 0.078(6) 0.113(8) 0.065(7) -0.005(6) 0.007(6) 0.027(6)
C243 0.101(8) 0.042(5) 0.076(8) 0.006(5) -0.025(6) -0.022(5)
C244 0.059(3) 0.058(3) 0.057(3) 0.0002(19) 0.0050(18) -0.0014(19)
C245 0.096(7) 0.037(4) 0.067(5) -0.002(3) 0.011(5) 0.001(4)
C246 0.089(4) 0.083(4) 0.082(3) 0.000(2) 0.0076(19) -0.001(2)
O53 0.075(5) 0.088(5) 0.069(6) 0.016(4) -0.001(4) 0.034(4)
N1AA 0.078(4) 0.080(5) 0.073(6) 0.025(5) 0.019(5) 0.022(4)
C235 0.061(6) 0.084(7) 0.081(9) 0.014(6) 0.034(6) 0.018(5)
C236 0.113(9) 0.088(6) 0.084(9) 0.027(6) 0.056(8) 0.040(6)
C237 0.077(5) 0.087(5) 0.066(6) 0.014(5) 0.019(5) 0.030(4)
C238 0.095(8) 0.107(8) 0.046(7) 0.004(6) -0.005(6) 0.020(6)
O55 0.074(4) 0.052(4) 0.051(4) -0.016(3) 0.019(4) -0.016(3)
N37 0.055(4) 0.053(5) 0.042(4) 0.007(3) 0.003(4) 0.000(4)
C255 0.084(8) 0.109(10) 0.052(7) -0.035(7) 0.016(6) 0.021(7)
C256 0.041(4) 0.055(5) 0.039(5) -0.011(4) -0.001(4) -0.006(4)
C257 0.094(8) 0.058(7) 0.067(8) 0.009(5) 0.026(7) 0.009(6)
C258 0.058(6) 0.077(7) 0.060(7) 0.024(6) 0.019(5) 0.007(5)
O50 0.057(4) 0.049(3) 0.076(5) 0.000(3) 0.013(4) -0.001(3)
N81 0.081(5) 0.082(4) 0.067(6) 0.006(4) 0.029(4) 0.005(4)
C239 0.061(5) 0.106(8) 0.052(6) 0.001(5) 0.029(4) 0.015(5)
C240 0.099(8) 0.066(5) 0.091(9) 0.018(5) 0.058(7) 0.012(6)
C241 0.078(5) 0.057(4) 0.065(6) -0.004(4) 0.024(4) -0.004(4)
C242 0.074(6) 0.121(10) 0.058(7) -0.002(6) 0.026(5) -0.036(6)
O52 0.103(6) 0.088(5) 0.078(6) -0.023(5) 0.032(5) -0.003(5)
N62 0.063(4) 0.057(4) 0.053(5) -0.009(3) -0.001(3) 0.005(3)
C259 0.095(4) 0.087(4) 0.090(4) 0.000(2) 0.013(2) -0.004(2)
C260 0.066(3) 0.066(3) 0.067(3) -0.0048(19) 0.010(2) 0.0021(19)
C261 0.116(9) 0.051(4) 0.064(7) 0.024(5) 0.023(7) 0.013(5)
C262 0.077(6) 0.071(4) 0.047(5) -0.004(4) 0.007(4) -0.002(4)
O47 0.060(4) 0.066(4) 0.050(4) -0.005(3) 0.008(3) 0.036(3)
N58 0.071(5) 0.040(4) 0.052(5) 0.000(3) -0.005(4) 0.008(4)
C227 0.086(8) 0.085(9) 0.074(9) -0.019(7) 0.036(7) 0.010(7)
C228 0.068(6) 0.055(6) 0.049(6) -0.009(5) 0.013(5) 0.014(5)
C229 0.041(4) 0.049(5) 0.057(6) -0.009(4) 0.016(4) -0.009(4)
C230 0.056(5) 0.050(5) 0.060(7) 0.017(5) -0.007(5) -0.010(4)
O54 0.041(3) 0.067(4) 0.047(4) -0.027(3) 0.016(3) -0.036(3)
N31 0.029(3) 0.050(4) 0.040(4) -0.020(3) 0.014(3) -0.007(3)
C231 0.048(5) 0.090(8) 0.046(6) -0.036(5) 0.026(4) -0.024(5)
C232 0.038(4) 0.083(7) 0.046(5) -0.011(5) 0.012(4) -0.021(5)
C233 0.034(4) 0.030(4) 0.040(4) -0.002(3) 0.013(3) -0.009(3)
C234 0.032(3) 0.029(4) 0.044(5) -0.004(3) 0.017(3) -0.006(3)
O48 0.057(4) 0.075(5) 0.053(4) 0.005(4) 0.019(3) 0.035(4)
N4AA 0.044(4) 0.051(4) 0.035(4) -0.001(3) 0.011(3) 0.010(3)
C247 0.060(6) 0.089(8) 0.054(7) 0.005(6) 0.031(5) 0.017(6)
C248 0.051(5) 0.057(6) 0.037(5) -0.002(4) 0.002(4) 0.020(4)
C249 0.053(5) 0.052(5) 0.047(5) 0.012(4) 0.024(4) 0.009(4)
C250 0.039(4) 0.061(6) 0.054(6) 0.009(5) -0.008(4) 0.006(4)
O56 0.092(6) 0.141(9) 0.051(5) -0.007(5) -0.003(5) 0.054(6)
N0AA 0.050(4) 0.036(4) 0.038(4) -0.003(3) 0.007(3) 0.000(3)
C267 0.048(5) 0.117(10) 0.057(7) -0.031(7) 0.016(5) -0.007(6)
C268 0.065(6) 0.051(5) 0.038(5) -0.007(4) -0.002(4) 0.016(4)
C269 0.075(7) 0.085(8) 0.061(8) 0.021(6) -0.017(6) 0.003(6)
C270 0.054(5) 0.050(5) 0.053(6) -0.006(4) 0.014(4) 0.007(4)
O49 0.067(4) 0.049(4) 0.039(4) -0.001(3) -0.002(3) 0.012(3)
N61 0.065(5) 0.056(5) 0.099(7) 0.006(5) -0.014(5) 0.009(4)
C251 0.026(4) 0.045(5) 0.092(8) -0.011(5) -0.011(4) 0.004(3)
C252 0.058(5) 0.041(5) 0.044(5) -0.012(4) 0.011(4) -0.010(4)
C253 0.048(5) 0.042(5) 0.098(7) -0.006(5) -0.005(5) 0.012(4)
C254 0.035(4) 0.042(5) 0.063(6) 0.001(4) -0.002(4) 0.002(3)
O51 0.037(3) 0.073(4) 0.044(4) 0.021(3) 0.012(3) 0.021(3)
N30 0.029(3) 0.057(4) 0.042(4) 0.020(3) 0.014(3) 0.016(3)
C263 0.039(4) 0.031(4) 0.041(4) 0.003(3) 0.021(3) 0.001(3)
C264 0.039(4) 0.036(4) 0.027(4) 0.002(3) 0.015(3) 0.009(3)
C265 0.044(4) 0.061(6) 0.046(5) 0.020(4) 0.004(4) 0.006(4)
C266 0.032(4) 0.081(7) 0.065(7) 0.032(5) 0.033(4) 0.015(4)
O57 0.045(3) 0.056(4) 0.042(4) -0.014(3) 0.003(3) -0.008(3)
N39 0.098(5) 0.068(5) 0.092(5) 0.014(5) -0.017(4) 0.014(5)
C271 0.111(4) 0.112(5) 0.113(4) 0.002(2) 0.019(2) -0.002(2)
C273 0.099(4) 0.097(4) 0.100(4) 0.000(2) 0.007(2) 0.000(2)
C272 0.101(4) 0.101(4) 0.101(3) -0.0007(10) 0.0127(11) 0.0005(10)
C274 0.134(8) 0.096(9) 0.082(8) 0.031(7) 0.019(7) 0.036(8)

loop_
_atom_type_symbol
_atom_type_description
_atom_type_scat_dispersion_real
_atom_type_scat_dispersion_imag
_atom_type_scat_source
C C 0.0033 0.0016 'International Tables Vol C Tables 4.2.6.8 and 6.1.1.4'
H H 0.0000 0.0000 'International Tables Vol C Tables 4.2.6.8 and 6.1.1.4'
N N 0.0061 0.0033 'International Tables Vol C Tables 4.2.6.8 and 6.1.1.4'
O O 0.0106 0.0060 'International Tables Vol C Tables 4.2.6.8 and 6.1.1.4'
Cd Cd -0.8075 1.2024 'International Tables Vol C Tables 4.2.6.8 and 6.1.1.4'

loop_
_geom_angle_atom_site_label_1
_geom_angle_atom_site_label_2
_geom_angle_atom_site_label_3
_geom_angle
_geom_angle_site_symmetry_1
_geom_angle_site_symmetry_3
O2 Cd3 O9 99.82(17) . .
O2 Cd3 N27 160.1(2) . .
O9 Cd3 N27 89.23(19) . .
O2 Cd3 O11 90.98(16) . 1_565
O9 Cd3 O11 132.45(18) . 1_565
N27 Cd3 O11 95.96(19) . 1_565
O2 Cd3 O12 80.85(16) . 1_565
O9 Cd3 O12 173.15(19) . 1_565
N27 Cd3 O12 88.11(18) . 1_565
O11 Cd3 O12 54.17(16) 1_565 1_565
O2 Cd3 O1 54.25(16) . .
O9 Cd3 O1 79.97(17) . .
N27 Cd3 O1 110.92(19) . .
O11 Cd3 O1 138.97(14) 1_565 .
O12 Cd3 O1 95.10(16) 1_565 .
O2 Cd3 O10 100.50(17) . .
O9 Cd3 O10 52.41(18) . .
N27 Cd3 O10 99.08(18) . .
O11 Cd3 O10 80.15(16) 1_565 .
O12 Cd3 O10 134.30(16) 1_565 .
O1 Cd3 O10 122.99(16) . .
O2 Cd3 C59 84.10(16) . 1_565
O9 Cd3 C59 159.9(2) . 1_565
N27 Cd3 C59 93.49(19) . 1_565
O11 Cd3 C59 27.46(19) 1_565 1_565
O12 Cd3 C59 26.77(18) 1_565 1_565
O1 Cd3 C59 117.26(17) . 1_565
O10 Cd3 C59 107.54(19) . 1_565
O2 Cd3 C1 27.12(19) . .
O9 Cd3 C1 89.61(17) . .
N27 Cd3 C1 136.9(2) . .
O11 Cd3 C1 115.81(17) 1_565 .
O12 Cd3 C1 88.03(16) 1_565 .
O1 Cd3 C1 27.13(18) . .
O10 Cd3 C1 113.82(17) . .
C59 Cd3 C1 101.74(17) 1_565 .
O35 Cd4 O26 95.75(19) 1_545 .
O35 Cd4 N50 92.3(2) 1_545 .
O26 Cd4 N50 160.0(2) . .
O35 Cd4 O34 131.0(2) 1_545 .
O26 Cd4 O34 95.17(17) . .
N50 Cd4 O34 93.24(19) . .
O35 Cd4 O33 174.1(2) 1_545 .
O26 Cd4 O33 83.72(17) . .
N50 Cd4 O33 86.36(18) . .
O34 Cd4 O33 54.93(17) . .
O35 Cd4 O25 81.77(18) 1_545 .
O26 Cd4 O25 53.51(16) . .
N50 Cd4 O25 110.03(19) . .
O34 Cd4 O25 139.83(16) . .
O33 Cd4 O25 93.23(16) . .
O35 Cd4 C198 159.2(2) 1_545 .
O26 Cd4 C198 88.62(17) . .
N50 Cd4 C198 90.29(19) . .
O34 Cd4 C198 28.21(19) . .
O33 Cd4 C198 26.73(18) . .
O25 Cd4 C198 116.59(17) . .
O45 Cd6 O29 83.7(3) . .
O45 Cd6 O28 94.3(3) . 1_565
O29 Cd6 O28 140.09(17) . 1_565
O45 Cd6 O32 171.0(3) . .
O29 Cd6 O32 98.0(2) . .
O28 Cd6 O32 90.12(19) 1_565 .
O45 Cd6 O31 116.2(3) . .
O29 Cd6 O31 82.82(17) . .
O28 Cd6 O31 131.68(17) 1_565 .
O32 Cd6 O31 55.52(18) . .
O45 Cd6 O30 94.9(2) . .
O29 Cd6 O30 56.32(17) . .
O28 Cd6 O30 84.34(17) 1_565 .
O32 Cd6 O30 93.36(19) . .
O31 Cd6 O30 125.74(18) . .
O45 Cd6 O27 84.7(3) . 1_565
O29 Cd6 O27 161.1(2) . 1_565
O28 Cd6 O27 55.77(19) 1_565 1_565
O32 Cd6 O27 91.3(2) . 1_565
O31 Cd6 O27 89.00(18) . 1_565
O30 Cd6 O27 139.84(19) . 1_565
O45 Cd6 C165 90.6(3) . 1_565
O29 Cd6 C165 166.86(19) . 1_565
O28 Cd6 C165 28.41(19) 1_565 1_565
O32 Cd6 C165 89.6(2) . 1_565
O31 Cd6 C165 110.31(19) . 1_565
O30 Cd6 C165 112.7(2) . 1_565
O27 Cd6 C165 27.4(2) 1_565 1_565
O45 Cd6 C166 144.0(3) . .
O29 Cd6 C166 89.41(19) . .
O28 Cd6 C166 112.84(19) 1_565 .
O32 Cd6 C166 27.80(19) . .
O31 Cd6 C166 27.75(19) . .
O30 Cd6 C166 110.46(19) . .
O27 Cd6 C166 91.2(2) 1_565 .
C165 Cd6 C166 102.1(2) 1_565 .
O45 Cd6 C158 88.1(3) . .
O29 Cd6 C158 28.05(19) . .
O28 Cd6 C158 112.27(19) 1_565 .
O32 Cd6 C158 97.5(2) . .
O31 Cd6 C158 105.64(18) . .
O30 Cd6 C158 28.31(19) . .
O27 Cd6 C158 165.3(2) 1_565 .
C165 Cd6 C158 140.4(2) 1_565 .
C166 Cd6 C158 101.99(19) . .
O5 Cd7 O46 86.3(2) 1_565 .
O5 Cd7 O3 172.3(3) 1_565 .
O46 Cd7 O3 89.4(3) . .
O5 Cd7 O8 93.4(2) 1_565 1_565
O46 Cd7 O8 98.5(2) . 1_565
O3 Cd7 O8 81.0(3) . 1_565
O5 Cd7 O4 133.9(2) 1_565 .
O46 Cd7 O4 114.5(3) . .
O3 Cd7 O4 53.8(2) . .
O8 Cd7 O4 121.0(2) 1_565 .
O5 Cd7 O7 87.8(2) 1_565 1_565
O46 Cd7 O7 152.4(2) . 1_565
O3 Cd7 O7 93.2(3) . 1_565
O8 Cd7 O7 54.95(18) 1_565 1_565
O4 Cd7 O7 88.6(2) . 1_565
O5 Cd7 O6 55.1(2) 1_565 1_565
O46 Cd7 O6 108.8(3) . 1_565
O3 Cd7 O6 132.5(2) . 1_565
O8 Cd7 O6 135.2(2) 1_565 1_565
O4 Cd7 O6 78.9(2) . 1_565
O7 Cd7 O6 89.54(19) 1_565 1_565
O5 Cd7 C34 92.0(2) 1_565 1_565
O46 Cd7 C34 125.8(2) . 1_565
O3 Cd7 C34 85.5(3) . 1_565
O8 Cd7 C34 27.4(2) 1_565 1_565
O4 Cd7 C34 105.1(2) . 1_565
O7 Cd7 C34 27.64(18) 1_565 1_565
O6 Cd7 C34 114.1(2) 1_565 1_565
O5 Cd7 C26 160.5(3) 1_565 .
O46 Cd7 C26 102.2(3) . .
O3 Cd7 C26 27.1(3) . .
O8 Cd7 C26 102.5(2) 1_565 .
O4 Cd7 C26 26.7(2) . .
O7 Cd7 C26 92.1(2) 1_565 .
O6 Cd7 C26 105.4(2) 1_565 .
C34 Cd7 C26 97.0(2) 1_565 .
O5 Cd7 C33 28.1(2) 1_565 1_565
O46 Cd7 C33 99.2(3) . 1_565
O3 Cd7 C33 159.5(3) . 1_565
O8 Cd7 C33 115.6(2) 1_565 1_565
O4 Cd7 C33 105.9(2) . 1_565
O7 Cd7 C33 87.8(2) 1_565 1_565
O6 Cd7 C33 27.1(2) 1_565 1_565
C34 Cd7 C33 104.0(2) 1_565 1_565
C26 Cd7 C33 132.4(3) . 1_565
C1 O1 Cd3 87.6(4) . .
C1 O2 Cd3 97.3(4) . .
C26 O3 Cd7 93.9(6) . .
C26 O4 Cd7 90.3(6) . .
C33 O5 Cd7 97.9(5) . 1_545
C33 O6 Cd7 87.4(5) . 1_545
C34 O7 Cd7 88.4(4) . 1_545
C34 O8 Cd7 93.6(4) . 1_545
C66 O9 Cd3 100.2(4) . .
C66 O10 Cd3 86.4(5) . .
C59 O11 Cd3 93.6(4) . 1_545
C59 O12 Cd3 89.8(4) . 1_545
C133 O25 Cd4 85.1(4) . .
C133 O26 Cd4 98.4(4) . .
C165 O27 Cd6 90.0(4) . 1_545
C165 O28 Cd6 90.6(4) . 1_545
C158 O29 Cd6 93.0(4) . .
C158 O30 Cd6 90.2(4) . .
C166 O31 Cd6 90.9(4) . .
C166 O32 Cd6 91.6(4) . .
C198 O33 Cd4 89.2(4) . .
C198 O34 Cd4 93.2(4) . .
C191 O35 Cd4 102.2(4) . 1_565
C224 O45 Cd6 133.0(9) . .
C220 O46 Cd7 130.6(8) . .
C8 N1 C19 108.7(5) . .
C8 N1 C5 125.4(5) . .
C19 N1 C5 124.6(6) . .
C41 N2 C38 125.8(5) . .
C41 N2 C5EA 107.6(5) . .
C38 N2 C5EA 125.2(5) . .
C140 N5 C151 107.9(5) . .
C140 N5 C137 123.9(5) . .
C151 N5 C137 126.9(5) . .
C173 N6 C184 109.6(5) . .
C173 N6 C170 126.0(5) . .
C184 N6 C170 124.3(5) . .
C214 N27 C218 116.6(5) . .
C214 N27 Cd3 122.1(4) . .
C218 N27 Cd3 120.5(4) . .
C209 N50 C213 117.5(6) . .
C209 N50 Cd4 120.5(4) . .
C213 N50 Cd4 120.1(5) . .
C224 N72 C226 127.8(15) . .
C224 N72 C225 116.3(14) . .
C226 N72 C225 115.8(14) . .
C220 N74 C222 133.5(15) . .
C220 N74 C221 107.8(11) . .
C222 N74 C221 117.9(12) . .
O1 C1 O2 120.9(6) . .
O1 C1 C2 121.3(6) . .
O2 C1 C2 117.8(6) . .
O1 C1 Cd3 65.3(3) . .
O2 C1 Cd3 55.6(3) . .
C2 C1 Cd3 173.3(5) . .
C3 C2 C7 119.2(6) . .
C3 C2 C1 119.8(6) . .
C7 C2 C1 121.0(6) . .
C2 C3 C4 120.5(6) . .
C5 C4 C3 119.7(6) . .
C4 C5 C6 121.1(6) . .
C4 C5 N1 119.1(6) . .
C6 C5 N1 119.8(7) . .
C52 C5EA C47 124.0(6) . .
C52 C5EA N2 127.6(6) . .
C47 C5EA N2 108.3(5) . .
C7 C6 C5 118.7(7) . .
C6 C7 C2 120.6(7) . .
C9 C8 N1 128.5(6) . .
C9 C8 C13 122.4(6) . .
N1 C8 C13 109.1(6) . .
C8 C9 C10 118.6(6) . .
C9 C10 C11 119.3(6) . .
C9 C10 C20 118.7(6) . .
C11 C10 C20 122.0(6) . .
C12 C11 C10 121.6(6) . .
C11 C12 C13 119.2(6) . .
C8 C13 C12 118.9(6) . .
C8 C13 C14 107.5(5) . .
C12 C13 C14 133.7(6) . .
C15 C14 C19 117.9(6) . .
C15 C14 C13 136.1(6) . .
C19 C14 C13 106.0(5) . .
C14 C15 C16 120.8(6) . .
C15 C16 C17 121.0(6) . .
C16 C17 C18 118.6(6) . .
C16 C17 C27 122.7(6) . .
C18 C17 C27 118.6(6) . .
C19 C18 C17 118.4(6) . .
C18 C19 N1 128.2(6) . .
C18 C19 C14 123.1(6) . .
N1 C19 C14 108.7(6) . .
C21 C20 C25 117.9(6) . .
C21 C20 C10 120.3(6) . .
C25 C20 C10 121.9(6) . .
C20 C21 C22 120.6(6) . .
C23 C22 C21 121.1(7) . .
C22 C23 C24 119.3(7) . .
C22 C23 C26 120.2(7) . .
C24 C23 C26 120.4(7) . .
C23 C24 C25 120.7(7) . .
C24 C25 C20 120.2(7) . .
O4 C26 O3 121.8(8) . .
O4 C26 C23 121.2(8) . .
O3 C26 C23 117.0(8) . .
O4 C26 Cd7 63.0(5) . .
O3 C26 Cd7 58.9(5) . .
C23 C26 Cd7 173.7(6) . .
C32 C27 C28 116.0(7) . .
C32 C27 C17 121.4(6) . .
C28 C27 C17 122.5(7) . .
C29 C28 C27 121.9(8) . .
C28 C29 C30 119.9(7) . .
C31 C30 C29 119.5(7) . .
C31 C30 C33 119.3(8) . .
C29 C30 C33 121.2(7) . .
C30 C31 C32 120.1(8) . .
C27 C32 C31 122.5(7) . .
O6 C33 O5 119.5(7) . .
O6 C33 C30 121.7(8) . .
O5 C33 C30 118.8(7) . .
O6 C33 Cd7 65.5(5) . 1_545
O5 C33 Cd7 54.0(4) . 1_545
C30 C33 Cd7 171.7(6) . 1_545
O8 C34 O7 122.8(7) . .
O8 C34 C35 118.3(6) . .
O7 C34 C35 118.9(6) . .
O8 C34 Cd7 59.1(4) . 1_545
O7 C34 Cd7 64.0(4) . 1_545
C35 C34 Cd7 174.4(5) . 1_545
C40 C35 C36 120.0(6) . .
C40 C35 C34 121.5(6) . .
C36 C35 C34 118.5(6) . .
C37 C36 C35 119.6(7) . .
C36 C37 C38 120.4(6) . .
C37 C38 C39 120.5(6) . .
C37 C38 N2 120.4(6) . .
C39 C38 N2 119.1(6) . .
C38 C39 C40 118.5(6) . .
C35 C40 C39 120.8(6) . .
N2 C41 C42 128.5(6) . .
N2 C41 C46 110.1(5) . .
C42 C41 C46 121.3(6) . .
C43 C42 C41 117.8(6) . .
C44 C43 C42 121.2(6) . .
C44 C43 C53 119.6(6) . .
C42 C43 C53 119.2(6) . .
C43 C44 C45 121.6(6) . .
C46 C45 C44 118.5(6) . .
C45 C46 C41 119.5(6) . .
C45 C46 C47 134.9(6) . .
C41 C46 C47 105.5(5) . .
C5EA C47 C48 117.0(6) . .
C5EA C47 C46 108.3(5) . .
C48 C47 C46 134.4(6) . .
C49 C48 C47 120.2(6) . .
C48 C49 C50 120.8(6) . .
C49 C50 C52 120.1(6) . .
C49 C50 C60 119.9(6) . .
C52 C50 C60 119.8(6) . .
C5EA C52 C50 117.9(6) . .
C58 C53 C54 119.8(6) . .
C58 C53 C43 120.8(6) . .
C54 C53 C43 119.4(6) . .
C55 C54 C53 120.1(6) . .
C54 C55 C56 120.2(7) . .
C57 C56 C55 119.1(6) . .
C57 C56 C59 122.5(6) . .
C55 C56 C59 118.3(6) . .
C58 C57 C56 120.8(6) . .
C53 C58 C57 120.1(7) . .
O12 C59 O11 122.2(6) . .
O12 C59 C56 120.7(6) . .
O11 C59 C56 117.1(6) . .
O12 C59 Cd3 63.4(3) . 1_545
O11 C59 Cd3 58.9(3) . 1_545
C56 C59 Cd3 174.3(5) . 1_545
C61 C60 C65 117.2(6) . .
C61 C60 C50 122.3(6) . .
C65 C60 C50 120.5(6) . .
C60 C61 C62 121.5(6) . .
C63 C62 C61 119.2(6) . .
C62 C63 C64 118.5(6) . .
C62 C63 C66 120.0(6) . .
C64 C63 C66 121.4(6) . .
C65 C64 C63 120.7(7) . .
C64 C65 C60 122.8(6) . .
O10 C66 O9 120.9(6) . .
O10 C66 C63 122.4(7) . .
O9 C66 C63 116.6(6) . .
O26 C133 O25 123.0(6) . .
O26 C133 C134 117.2(6) . .
O25 C133 C134 119.9(6) . .
C135 C134 C139 119.0(6) . .
C135 C134 C133 118.9(6) . .
C139 C134 C133 122.2(6) . .
C134 C135 C136 119.9(6) . .
C137 C136 C135 121.2(6) . .
C136 C137 C138 120.2(6) . .
C136 C137 N5 119.1(6) . .
C138 C137 N5 120.6(6) . .
C139 C138 C137 118.9(6) . .
C138 C139 C134 120.8(6) . .
C141 C140 N5 128.2(6) . .
C141 C140 C145 123.0(6) . .
N5 C140 C145 108.7(6) . .
C140 C141 C142 118.2(6) . .
C141 C142 C143 120.5(6) . .
C141 C142 C152 117.8(6) . .
C143 C142 C152 121.6(6) . .
C144 C143 C142 121.7(6) . .
C143 C144 C145 118.5(6) . .
C140 C145 C144 118.1(6) . .
C140 C145 C146 107.5(5) . .
C144 C145 C146 134.3(6) . .
C147 C146 C151 119.3(6) . .
C147 C146 C145 134.5(6) . .
C151 C146 C145 106.2(6) . .
C148 C147 C146 118.4(6) . .
C147 C148 C149 121.7(6) . .
C150 C149 C148 120.5(6) . .
C150 C149 C159 118.9(6) . .
C148 C149 C159 120.6(6) . .
C149 C150 C151 117.7(6) . .
N5 C151 C150 128.0(6) . .
N5 C151 C146 109.7(6) . .
C150 C151 C146 122.3(6) . .
C153 C152 C157 116.8(6) . .
C153 C152 C142 120.7(6) . .
C157 C152 C142 122.4(6) . .
C154 C153 C152 121.3(6) . .
C153 C154 C155 120.5(6) . .
C156 C155 C154 118.7(6) . .
C156 C155 C158 122.7(6) . .
C154 C155 C158 118.6(6) . .
C157 C156 C155 121.4(6) . .
C156 C157 C152 121.3(6) . .
O29 C158 O30 120.3(6) . .
O29 C158 C155 120.1(6) . .
O30 C158 C155 119.6(6) . .
O29 C158 Cd6 58.9(3) . .
O30 C158 Cd6 61.5(4) . .
C155 C158 Cd6 175.9(5) . .
C164 C159 C160 117.6(6) . .
C164 C159 C149 119.5(6) . .
C160 C159 C149 123.0(6) . .
C161 C160 C159 121.1(6) . .
C160 C161 C162 120.4(6) . .
C161 C162 C163 119.6(6) . .
C161 C162 C165 122.1(6) . .
C163 C162 C165 118.2(6) . .
C164 C163 C162 118.7(7) . .
C159 C164 C163 122.6(7) . .
O27 C165 O28 123.4(7) . .
O27 C165 C162 118.4(6) . .
O28 C165 C162 118.1(6) . .
O27 C165 Cd6 62.6(4) . 1_545
O28 C165 Cd6 61.0(4) . 1_545
C162 C165 Cd6 177.7(5) . 1_545
O31 C166 O32 121.9(6) . .
O31 C166 C167 119.0(6) . .
O32 C166 C167 119.1(6) . .
O31 C166 Cd6 61.4(3) . .
O32 C166 Cd6 60.6(4) . .
C167 C166 Cd6 176.8(4) . .
C172 C167 C168 119.4(6) . .
C172 C167 C166 119.9(7) . .
C168 C167 C166 120.7(6) . .
C169 C168 C167 120.3(7) . .
C168 C169 C170 120.5(7) . .
C171 C170 C169 119.3(6) . .
C171 C170 N6 119.9(6) . .
C169 C170 N6 120.8(7) . .
C170 C171 C172 120.3(7) . .
C167 C172 C171 120.2(8) . .
N6 C173 C174 129.2(6) . .
N6 C173 C178 109.5(5) . .
C174 C173 C178 121.0(6) . .
C175 C174 C173 119.4(6) . .
C174 C175 C176 119.6(6) . .
C174 C175 C185 119.5(6) . .
C176 C175 C185 120.8(6) . .
C177 C176 C175 121.1(6) . .
C176 C177 C178 119.2(6) . .
C177 C178 C173 119.7(6) . .
C177 C178 C179 134.3(6) . .
C173 C178 C179 105.9(5) . .
C180 C179 C184 117.2(6) . .
C180 C179 C178 135.1(6) . .
C184 C179 C178 107.7(5) . .
C181 C180 C179 120.2(6) . .
C180 C181 C182 121.1(6) . .
C183 C182 C181 120.0(6) . .
C183 C182 C192 118.2(6) . .
C181 C182 C192 121.8(6) . .
C182 C183 C184 118.5(6) . .
C183 C184 N6 130.0(6) . .
C183 C184 C179 122.8(6) . .
N6 C184 C179 107.2(6) . .
C186 C185 C190 118.0(6) . .
C186 C185 C175 122.6(6) . .
C190 C185 C175 119.4(6) . .
C185 C186 C187 121.5(7) . .
C188 C187 C186 120.3(6) . .
C187 C188 C189 119.2(6) . .
C187 C188 C191 121.8(6) . .
C189 C188 C191 119.0(7) . .
C188 C189 C190 120.2(7) . .
C185 C190 C189 120.7(6) . .
O35 C191 O36 122.0(6) . .
O35 C191 C188 118.5(7) . .
O36 C191 C188 119.5(7) . .
C193 C192 C197 118.2(6) . .
C193 C192 C182 119.1(6) . .
C197 C192 C182 122.8(6) . .
C192 C193 C194 121.3(6) . .
C193 C194 C195 119.4(7) . .
C196 C195 C194 119.3(6) . .
C196 C195 C198 122.2(6) . .
C194 C195 C198 118.5(6) . .
C197 C196 C195 120.0(6) . .
C196 C197 C192 121.8(6) . .
O33 C198 O34 122.7(6) . .
O33 C198 C195 120.0(6) . .
O34 C198 C195 117.3(6) . .
O33 C198 Cd4 64.1(3) . .
O34 C198 Cd4 58.6(3) . .
C195 C198 Cd4 175.9(5) . .
N50 C209 C210 123.7(7) . .
C209 C210 C211 119.4(6) . .
C212 C211 C210 117.3(6) . .
C212 C211 C216 121.3(6) . .
C210 C211 C216 121.5(6) . .
C211 C212 C213 120.0(7) . .
N50 C213 C212 122.2(7) . .
N27 C214 C215 123.5(6) . .
C216 C215 C214 119.5(6) . .
C217 C216 C215 117.0(6) . .
C217 C216 C211 120.9(6) . .
C215 C216 C211 122.0(6) . .
C216 C217 C218 120.4(6) . .
N27 C218 C217 122.8(6) . .
N74 C220 O46 125.5(12) . .
N74 C220 C219 107.3(13) . .
O46 C220 C219 126.8(12) . .
O45 C224 N72 121.2(13) . .
O45 C224 C223 119.6(14) . .
N72 C224 C223 119.2(15) . .
O23 Cd1 O42 103.3(2) . .
O23 Cd1 O21 151.72(18) . 1_545
O42 Cd1 O21 104.9(2) . 1_545
O23 Cd1 O41 84.16(17) . .
O42 Cd1 O41 94.7(2) . .
O21 Cd1 O41 91.37(18) 1_545 .
O23 Cd1 O14 84.72(16) . .
O42 Cd1 O14 93.49(19) . .
O21 Cd1 O14 95.68(18) 1_545 .
O41 Cd1 O14 167.44(15) . .
O23 Cd1 Cd8 75.53(12) . .
O42 Cd1 Cd8 137.30(16) . .
O21 Cd1 Cd8 85.21(13) 1_545 .
O41 Cd1 Cd8 126.92(12) . .
O14 Cd1 Cd8 43.86(10) . .
O40 Cd2 O18 97.11(18) . .
O40 Cd2 O39 88.08(18) . .
O18 Cd2 O39 91.36(18) . .
O40 Cd2 O16 88.4(2) . 1_565
O18 Cd2 O16 97.66(18) . 1_565
O39 Cd2 O16 170.67(18) . 1_565
O40 Cd2 O19 171.85(17) . .
O18 Cd2 O19 89.76(16) . .
O39 Cd2 O19 96.17(16) . .
O16 Cd2 O19 86.30(18) 1_565 .
O40 Cd2 O20 118.73(18) . .
O18 Cd2 O20 143.87(16) . .
O39 Cd2 O20 85.74(18) . .
O16 Cd2 O20 88.36(18) 1_565 .
O19 Cd2 O20 54.94(16) . .
O40 Cd2 C100 145.66(19) . .
O18 Cd2 C100 117.21(17) . .
O39 Cd2 C100 89.85(18) . .
O16 Cd2 C100 88.16(18) 1_565 .
O19 Cd2 C100 27.98(17) . .
O20 Cd2 C100 27.01(17) . .
O40 Cd2 Cd5 136.26(14) . .
O18 Cd2 Cd5 71.65(12) . .
O39 Cd2 Cd5 132.93(12) . .
O16 Cd2 Cd5 53.31(15) 1_565 .
O19 Cd2 Cd5 42.42(12) . .
O20 Cd2 Cd5 84.21(13) . .
C100 Cd2 Cd5 62.87(14) . .
O17 Cd5 O38 103.42(19) . .
O17 Cd5 O15 151.45(18) . 1_565
O38 Cd5 O15 105.1(2) . 1_565
O17 Cd5 O37 87.13(19) . .
O38 Cd5 O37 93.9(2) . .
O15 Cd5 O37 89.2(2) 1_565 .
O17 Cd5 O19 85.42(17) . .
O38 Cd5 O19 92.07(18) . .
O15 Cd5 O19 95.28(19) 1_565 .
O37 Cd5 O19 171.37(17) . .
O17 Cd5 Cd2 75.35(13) . .
O38 Cd5 Cd2 135.54(15) . .
O15 Cd5 Cd2 85.55(14) 1_565 .
O37 Cd5 Cd2 129.86(13) . .
O19 Cd5 Cd2 43.56(11) . .
O43 Cd8 O24 98.33(17) . .
O43 Cd8 O44 89.52(17) . .
O24 Cd8 O44 91.63(18) . .
O43 Cd8 O22 85.79(19) . 1_545
O24 Cd8 O22 97.02(19) . 1_545
O44 Cd8 O22 170.68(18) . 1_545
O43 Cd8 O13 117.55(17) . .
O24 Cd8 O13 144.08(15) . .
O44 Cd8 O13 87.30(17) . .
O22 Cd8 O13 87.72(18) 1_545 .
O43 Cd8 O14 169.81(15) . .
O24 Cd8 O14 89.62(15) . .
O44 Cd8 O14 96.65(15) . .
O22 Cd8 O14 86.92(17) 1_545 .
O13 Cd8 O14 54.97(15) . .
O43 Cd8 C67 144.68(18) . .
O24 Cd8 C67 116.96(17) . .
O44 Cd8 C67 90.57(17) . .
O22 Cd8 C67 88.62(18) 1_545 .
O13 Cd8 C67 27.26(17) . .
O14 Cd8 C67 27.80(17) . .
O43 Cd8 Cd1 135.06(14) . .
O24 Cd8 Cd1 71.31(13) . .
O44 Cd8 Cd1 133.07(11) . .
O22 Cd8 Cd1 53.96(14) 1_545 .
O13 Cd8 Cd1 83.43(12) . .
O14 Cd8 Cd1 42.16(11) . .
C67 Cd8 Cd1 62.41(13) . .
C67 O13 Cd8 91.4(4) . .
C67 O14 Cd1 127.8(4) . .
C67 O14 Cd8 90.8(3) . .
Cd1 O14 Cd8 93.97(15) . .
C92 O15 Cd5 104.7(4) . 1_545
C92 O16 Cd2 137.8(5) . 1_545
C99 O17 Cd5 130.5(4) . .
C99 O18 Cd2 131.0(4) . .
C100 O19 Cd5 128.0(4) . .
C100 O19 Cd2 91.5(4) . .
Cd5 O19 Cd2 94.02(16) . .
C100 O20 Cd2 91.4(4) . .
C125 O21 Cd1 105.0(4) . 1_565
C125 O22 Cd8 137.5(5) . 1_565
C132 O23 Cd1 129.2(4) . .
C132 O24 Cd8 131.0(4) . .
C85 N3 C71 124.6(5) . .
C85 N3 C74 107.1(5) . .
C71 N3 C74 125.7(5) . .
C107 N4 C118 107.9(5) . .
C107 N4 C104 126.2(5) . .
C118 N4 C104 124.5(5) . .
O13 C67 O14 122.4(5) . .
O13 C67 C68 120.2(5) . .
O14 C67 C68 117.5(5) . .
O13 C67 Cd8 61.3(3) . .
O14 C67 Cd8 61.4(3) . .
C68 C67 Cd8 173.6(4) . .
C73 C68 C69 119.8(5) . .
C73 C68 C67 119.2(6) . .
C69 C68 C67 121.0(5) . .
C70 C69 C68 120.9(6) . .
C69 C70 C71 120.0(6) . .
C70 C71 C72 119.5(5) . .
C70 C71 N3 121.3(6) . .
C72 C71 N3 119.2(5) . .
C73 C72 C71 119.2(6) . .
C68 C73 C72 120.6(6) . .
C75 C74 C79 122.1(5) . .
C75 C74 N3 129.1(5) . .
C79 C74 N3 108.9(5) . .
C74 C75 C76 118.7(5) . .
C75 C76 C77 119.1(5) . .
C75 C76 C86 119.4(5) . .
C77 C76 C86 121.5(5) . .
C78 C77 C76 123.0(6) . .
C77 C78 C79 117.8(5) . .
C74 C79 C78 119.4(6) . .
C74 C79 C80 107.8(5) . .
C78 C79 C80 132.8(5) . .
C85 C80 C81 119.6(5) . .
C85 C80 C79 106.9(5) . .
C81 C80 C79 133.4(6) . .
C82 C81 C80 119.0(5) . .
C81 C82 C83 121.2(6) . .
C84 C83 C82 119.9(6) . .
C84 C83 C93 118.4(6) . .
C82 C83 C93 121.7(5) . .
C83 C84 C85 118.7(5) . .
C84 C85 C80 121.3(5) . .
C84 C85 N3 129.3(5) . .
C80 C85 N3 109.3(5) . .
C87 C86 C91 119.0(6) . .
C87 C86 C76 120.9(5) . .
C91 C86 C76 120.1(6) . .
C88 C87 C86 120.5(6) . .
C87 C88 C89 120.3(6) . .
C88 C89 C90 120.2(6) . .
C88 C89 C92 119.4(6) . .
C90 C89 C92 120.3(6) . .
C91 C90 C89 119.3(6) . .
C90 C91 C86 120.8(6) . .
O16 C92 O15 123.8(6) . .
O16 C92 C89 119.5(6) . .
O15 C92 C89 116.7(6) . .
C98 C93 C94 117.8(5) . .
C98 C93 C83 121.3(6) . .
C94 C93 C83 120.9(5) . .
C95 C94 C93 121.0(6) . .
C94 C95 C96 119.9(6) . .
C95 C96 C97 119.4(6) . .
C95 C96 C99 120.3(5) . .
C97 C96 C99 120.3(5) . .
C98 C97 C96 120.3(6) . .
C97 C98 C93 121.4(6) . .
O18 C99 O17 126.5(6) . .
O18 C99 C96 117.7(6) . .
O17 C99 C96 115.8(6) . .
O20 C100 O19 121.9(6) . .
O20 C100 C101 120.3(6) . .
O19 C100 C101 117.7(5) . .
O20 C100 Cd2 61.6(3) . .
O19 C100 Cd2 60.5(3) . .
C101 C100 Cd2 172.4(4) . .
C106 C101 C102 118.7(5) . .
C106 C101 C100 121.5(5) . .
C102 C101 C100 119.8(6) . .
C103 C102 C101 121.1(6) . .
C102 C103 C104 119.4(6) . .
C105 C104 C103 119.0(5) . .
C105 C104 N4 121.8(6) . .
C103 C104 N4 119.1(6) . .
C106 C105 C104 120.3(6) . .
C101 C106 C105 121.3(6) . .
N4 C107 C112 109.7(5) . .
N4 C107 C108 129.3(5) . .
C112 C107 C108 120.9(6) . .
C109 C108 C107 119.4(5) . .
C108 C109 C110 119.0(5) . .
C108 C109 C119 119.8(5) . .
C110 C109 C119 121.1(5) . .
C111 C110 C109 121.5(6) . .
C110 C111 C112 120.4(5) . .
C107 C112 C111 118.7(6) . .
C107 C112 C113 107.6(5) . .
C111 C112 C113 133.5(6) . .
C114 C113 C118 119.0(6) . .
C114 C113 C112 134.4(6) . .
C118 C113 C112 106.6(5) . .
C115 C114 C113 118.5(5) . .
C114 C115 C116 122.7(5) . .
C117 C116 C115 119.0(5) . .
C117 C116 C126 119.4(5) . .
C115 C116 C126 121.6(5) . .
C118 C117 C116 118.6(6) . .
C117 C118 N4 129.6(5) . .
C117 C118 C113 122.2(6) . .
N4 C118 C113 108.2(5) . .
C120 C119 C124 116.8(6) . .
C120 C119 C109 120.8(6) . .
C124 C119 C109 122.4(6) . .
C121 C120 C119 121.7(6) . .
C120 C121 C122 120.4(6) . .
C123 C122 C121 118.8(6) . .
C123 C122 C125 121.8(6) . .
C121 C122 C125 119.4(6) . .
C122 C123 C124 120.9(6) . .
C123 C124 C119 121.3(6) . .
O21 C125 O22 125.1(6) . .
O21 C125 C122 117.0(6) . .
O22 C125 C122 117.9(6) . .
C127 C126 C131 118.8(6) . .
C127 C126 C116 121.3(6) . .
C131 C126 C116 119.9(5) . .
C128 C127 C126 119.6(6) . .
C127 C128 C129 122.1(6) . .
C128 C129 C130 118.2(6) . .
C128 C129 C132 121.2(6) . .
C130 C129 C132 120.6(6) . .
C131 C130 C129 120.1(6) . .
C130 C131 C126 121.2(6) . .
O24 C132 O23 126.6(6) . .
O24 C132 C129 118.2(5) . .
O23 C132 C129 115.2(5) . .
O59 Cd0A O6BA 99.9(2) . .
O59 Cd0A O58 87.6(3) . .
O6BA Cd0A O58 81.3(2) . .
O59 Cd0A O60 85.5(2) . .
O6BA Cd0A O60 172.4(2) . .
O58 Cd0A O60 104.4(2) . .
O59 Cd0A N25 170.1(2) . .
O6BA Cd0A N25 87.5(2) . .
O58 Cd0A N25 87.0(2) . .
O60 Cd0A N25 87.8(2) . .
O59 Cd0A O61 95.2(3) . .
O6BA Cd0A O61 88.8(2) . .
O58 Cd0A O61 170.0(2) . .
O60 Cd0A O61 85.4(2) . .
N25 Cd0A O61 91.6(2) . .
C245 O6BA Cd0A 129.0(7) . .
C8MA O58 Cd0A 138.3(6) . .
C199 N25 C203 118.3(7) . .
C199 N25 Cd0A 120.2(6) . .
C203 N25 Cd0A 121.4(5) . .
C245 N45 C244 120.6(9) . .
C245 N45 C243 123.6(10) . .
C244 N45 C243 115.7(8) . .
C8MA N52 C2BA 121.4(9) . .
C8MA N52 C0NA 125.3(11) . .
C2BA N52 C0NA 113.3(10) . .
C204 N108 C208 114.2(10) . .
O58 C8MA N52 118.2(10) . .
O58 C8MA C9MA 120.8(9) . .
N52 C8MA C9MA 120.9(9) . .
N25 C199 C200 123.3(7) . .
C201 C200 C199 120.9(7) . .
C200 C201 C202 117.6(7) . .
C200 C201 C206 123.1(7) . .
C202 C201 C206 119.2(7) . .
C201 C202 C203 117.9(7) . .
N25 C203 C202 122.0(7) . .
N108 C204 C205 125.0(8) . .
C204 C205 C206 120.5(9) . .
C207 C206 C205 114.3(9) . .
C207 C206 C201 123.5(7) . .
C205 C206 C201 122.1(8) . .
C206 C207 C208 119.9(11) . .
N108 C208 C207 126.1(13) . .
O6BA C245 N45 119.9(11) . .
O6BA C245 C246 121.1(11) . .
N45 C245 C246 119.0(10) . .
C237 N1AA C236 127.8(14) . .
C237 N1AA C235 113.1(11) . .
C236 N1AA C235 119.1(10) . .
O53 C237 N1AA 126.9(15) . .
O53 C237 C238 120.3(11) . .
N1AA C237 C238 112.5(12) . .
C256 N37 C257 119.6(9) . .
C256 N37 C258 119.6(9) . .
C257 N37 C258 120.3(9) . .
O55 C256 N37 121.3(9) . .
O55 C256 C255 119.4(10) . .
N37 C256 C255 119.3(10) . .
C241 N81 C239 119.0(11) . .
C241 N81 C240 121.0(11) . .
C239 N81 C240 120.1(11) . .
O50 C241 N81 120.8(11) . .
O50 C241 C242 124.1(12) . .
N81 C241 C242 115.2(11) . .
C262 N62 C260 127.5(10) . .
C262 N62 C261 116.8(10) . .
C260 N62 C261 115.5(9) . .
N62 C262 O52 123.2(12) . .
N62 C262 C259 115.6(11) . .
O52 C262 C259 121.2(12) . .
C228 N58 C229 117.5(9) . .
C228 N58 C230 126.0(10) . .
C229 N58 C230 116.3(8) . .
O47 C228 N58 123.1(11) . .
O47 C228 C227 122.0(10) . .
N58 C228 C227 114.9(11) . .
C233 N31 C232 124.8(7) . .
C233 N31 C231 121.1(7) . .
C232 N31 C231 114.0(6) . .
O54 C233 N31 122.4(7) . .
O54 C233 C234 119.3(7) . .
N31 C233 C234 118.3(7) . .
C248 N4AA C250 124.4(8) . .
C248 N4AA C249 117.1(8) . .
C250 N4AA C249 118.5(7) . .
O48 C248 N4AA 121.0(9) . .
O48 C248 C247 120.7(8) . .
N4AA C248 C247 118.2(8) . .
C268 N0AA C269 120.1(9) . .
C268 N0AA C270 123.9(8) . .
C269 N0AA C270 115.9(8) . .
O56 C268 N0AA 117.3(10) . .
O56 C268 C267 120.3(10) . .
N0AA C268 C267 122.4(9) . .
C253 N61 C251 120.0(12) . .
C253 N61 C252 118.4(10) . .
C251 N61 C252 121.6(10) . .
N61 C253 O49 116.4(10) . .
N61 C253 C254 120.5(13) . .
O49 C253 C254 123.0(10) . .
C264 N30 C266 120.7(7) . .
C264 N30 C265 122.2(7) . .
C266 N30 C265 117.1(7) . .
O51 C264 N30 120.1(7) . .
O51 C264 C263 121.5(7) . .
N30 C264 C263 118.4(7) . .
C272 N39 C273 140.1(11) . .
C272 N39 C274 105.4(10) . .
C273 N39 C274 113.9(12) . .
O57 C272 N39 117.9(11) . .
O57 C272 C271 137.3(12) . .
N39 C272 C271 103.3(9) . .

loop_
_geom_bond_atom_site_label_1
_geom_bond_atom_site_label_2
_geom_bond_distance
_geom_bond_site_symmetry_2
Cd3 O2 2.287(4) .
Cd3 O9 2.292(5) .
Cd3 N27 2.296(5) .
Cd3 O11 2.346(5) 1_565
Cd3 O12 2.445(4) 1_565
Cd3 O1 2.501(5) .
Cd3 O10 2.631(6) .
Cd3 C59 2.733(6) 1_565
Cd3 C1 2.750(6) .
Cd4 O35 2.283(5) 1_545
Cd4 O26 2.291(4) .
Cd4 N50 2.321(5) .
Cd4 O34 2.324(5) .
Cd4 O33 2.444(4) .
Cd4 O25 2.574(5) .
Cd4 C198 2.717(6) .
Cd6 O45 2.247(7) .
Cd6 O29 2.318(5) .
Cd6 O28 2.343(5) 1_565
Cd6 O32 2.352(5) .
Cd6 O31 2.368(5) .
Cd6 O30 2.375(5) .
Cd6 O27 2.378(5) 1_565
Cd6 C165 2.679(7) 1_565
Cd6 C166 2.697(7) .
Cd6 C158 2.703(7) .
Cd7 O5 2.232(6) 1_565
Cd7 O46 2.313(7) .
Cd7 O3 2.337(7) .
Cd7 O8 2.337(5) 1_565
Cd7 O4 2.425(7) .
Cd7 O7 2.445(5) 1_565
Cd7 O6 2.489(7) 1_565
Cd7 C34 2.720(7) 1_565
Cd7 C26 2.721(8) .
Cd7 C33 2.732(8) 1_565
O1 C1 1.255(8) .
O2 C1 1.264(9) .
O3 C26 1.244(12) .
O4 C26 1.221(10) .
O5 C33 1.298(11) .
O5 Cd7 2.232(6) 1_545
O6 C33 1.245(10) .
O6 Cd7 2.489(7) 1_545
O7 C34 1.262(8) .
O7 Cd7 2.445(5) 1_545
O8 C34 1.252(9) .
O8 Cd7 2.337(5) 1_545
O9 C66 1.302(9) .
O10 C66 1.221(9) .
O11 C59 1.263(8) .
O11 Cd3 2.346(5) 1_545
O12 C59 1.231(8) .
O12 Cd3 2.445(4) 1_545
O25 C133 1.258(8) .
O26 C133 1.251(9) .
O27 C165 1.234(9) .
O27 Cd6 2.378(5) 1_545
O28 C165 1.275(8) .
O28 Cd6 2.343(5) 1_545
O29 C158 1.273(9) .
O30 C158 1.282(8) .
O31 C166 1.256(9) .
O32 C166 1.259(8) .
O33 C198 1.222(9) .
O34 C198 1.287(8) .
O35 C191 1.247(10) .
O35 Cd4 2.283(5) 1_565
O36 C191 1.263(9) .
O45 C224 1.216(15) .
O46 C220 1.262(14) .
N1 C8 1.396(8) .
N1 C19 1.399(8) .
N1 C5 1.433(8) .
N2 C41 1.395(8) .
N2 C38 1.406(8) .
N2 C5EA 1.415(8) .
N5 C140 1.393(8) .
N5 C151 1.397(8) .
N5 C137 1.422(7) .
N6 C173 1.368(8) .
N6 C184 1.398(8) .
N6 C170 1.417(8) .
N27 C214 1.331(9) .
N27 C218 1.354(9) .
N50 C209 1.331(9) .
N50 C213 1.337(10) .
N72 C224 1.259(17) .
N72 C226 1.423(19) .
N72 C225 1.442(19) .
N74 C220 1.194(17) .
N74 C222 1.411(15) .
N74 C221 1.68(2) .
C1 C2 1.504(8) .
C2 C3 1.382(9) .
C2 C7 1.400(10) .
C3 C4 1.389(8) .
C4 C5 1.375(10) .
C5 C6 1.393(10) .
C5EA C52 1.365(9) .
C5EA C47 1.403(9) .
C6 C7 1.391(9) .
C8 C9 1.381(10) .
C8 C13 1.405(8) .
C9 C10 1.388(9) .
C10 C11 1.427(9) .
C10 C20 1.485(9) .
C11 C12 1.367(10) .
C12 C13 1.402(9) .
C13 C14 1.456(9) .
C14 C15 1.371(9) .
C14 C19 1.430(9) .
C15 C16 1.384(11) .
C16 C17 1.421(9) .
C17 C18 1.423(9) .
C17 C27 1.470(10) .
C18 C19 1.359(10) .
C20 C21 1.402(9) .
C20 C25 1.409(9) .
C21 C22 1.399(10) .
C22 C23 1.369(11) .
C23 C24 1.388(11) .
C23 C26 1.492(10) .
C24 C25 1.402(11) .
C27 C32 1.389(11) .
C27 C28 1.397(10) .
C28 C29 1.375(11) .
C29 C30 1.404(11) .
C30 C31 1.346(11) .
C30 C33 1.503(10) .
C31 C32 1.394(11) .
C33 Cd7 2.732(8) 1_545
C34 C35 1.506(9) .
C34 Cd7 2.720(7) 1_545
C35 C40 1.371(10) .
C35 C36 1.406(9) .
C36 C37 1.381(9) .
C37 C38 1.385(10) .
C38 C39 1.398(9) .
C39 C40 1.406(9) .
C41 C42 1.398(8) .
C41 C46 1.414(9) .
C42 C43 1.384(9) .
C43 C44 1.376(9) .
C43 C53 1.522(9) .
C44 C45 1.397(9) .
C45 C46 1.385(9) .
C46 C47 1.449(8) .
C47 C48 1.403(9) .
C48 C49 1.383(10) .
C49 C50 1.394(9) .
C50 C52 1.398(9) .
C50 C60 1.504(8) .
C53 C58 1.387(9) .
C53 C54 1.416(10) .
C54 C55 1.381(9) .
C55 C56 1.415(9) .
C56 C57 1.396(10) .
C56 C59 1.516(9) .
C57 C58 1.393(9) .
C59 Cd3 2.733(6) 1_545
C60 C61 1.384(9) .
C60 C65 1.400(9) .
C61 C62 1.421(9) .
C62 C63 1.400(9) .
C63 C64 1.405(9) .
C63 C66 1.498(9) .
C64 C65 1.353(10) .
C133 C134 1.516(8) .
C134 C135 1.393(9) .
C134 C139 1.412(9) .
C135 C136 1.396(8) .
C136 C137 1.365(10) .
C137 C138 1.412(9) .
C138 C139 1.393(9) .
C140 C141 1.373(9) .
C140 C145 1.406(9) .
C141 C142 1.384(9) .
C142 C143 1.396(9) .
C142 C152 1.485(9) .
C143 C144 1.381(10) .
C144 C145 1.422(9) .
C145 C146 1.443(9) .
C146 C147 1.397(9) .
C146 C151 1.401(8) .
C147 C148 1.384(10) .
C148 C149 1.409(9) .
C149 C150 1.375(9) .
C149 C159 1.485(9) .
C150 C151 1.399(9) .
C152 C153 1.399(9) .
C152 C157 1.424(9) .
C153 C154 1.377(10) .
C154 C155 1.406(9) .
C155 C156 1.372(9) .
C155 C158 1.480(9) .
C156 C157 1.362(10) .
C159 C164 1.383(9) .
C159 C160 1.403(9) .
C160 C161 1.383(9) .
C161 C162 1.386(10) .
C162 C163 1.408(10) .
C162 C165 1.501(9) .
C163 C164 1.384(10) .
C165 Cd6 2.679(7) 1_545
C166 C167 1.498(9) .
C167 C172 1.379(10) .
C167 C168 1.394(11) .
C168 C169 1.375(9) .
C169 C170 1.390(10) .
C170 C171 1.383(11) .
C171 C172 1.394(10) .
C173 C174 1.406(9) .
C173 C178 1.413(9) .
C174 C175 1.374(9) .
C175 C176 1.427(9) .
C175 C185 1.507(8) .
C176 C177 1.391(9) .
C177 C178 1.388(9) .
C178 C179 1.442(9) .
C179 C180 1.411(8) .
C179 C184 1.420(9) .
C180 C181 1.383(9) .
C181 C182 1.414(9) .
C182 C183 1.385(9) .
C182 C192 1.485(9) .
C183 C184 1.393(9) .
C185 C186 1.370(9) .
C185 C190 1.387(10) .
C186 C187 1.386(9) .
C187 C188 1.373(10) .
C188 C189 1.376(10) .
C188 C191 1.507(9) .
C189 C190 1.395(9) .
C192 C193 1.382(10) .
C192 C197 1.402(9) .
C193 C194 1.404(9) .
C194 C195 1.410(9) .
C195 C196 1.394(9) .
C195 C198 1.500(8) .
C196 C197 1.376(9) .
C209 C210 1.386(8) .
C210 C211 1.399(10) .
C211 C212 1.369(10) .
C211 C216 1.480(8) .
C212 C213 1.415(9) .
C214 C215 1.408(8) .
C215 C216 1.381(9) .
C216 C217 1.384(10) .
C217 C218 1.386(9) .
C219 C220 1.554(9) .
C223 C224 1.445(19) .
Cd1 O23 2.182(4) .
Cd1 O42 2.213(5) .
Cd1 O21 2.223(4) 1_545
Cd1 O41 2.281(5) .
Cd1 O14 2.316(5) .
Cd1 Cd8 3.4427(7) .
Cd2 O40 2.222(4) .
Cd2 O18 2.238(5) .
Cd2 O39 2.277(5) .
Cd2 O16 2.295(5) 1_565
Cd2 O19 2.381(4) .
Cd2 O20 2.406(5) .
Cd2 C100 2.735(6) .
Cd2 Cd5 3.4467(7) .
Cd5 O17 2.169(4) .
Cd5 O38 2.205(4) .
Cd5 O15 2.214(4) 1_565
Cd5 O37 2.275(5) .
Cd5 O19 2.331(5) .
Cd8 O43 2.222(4) .
Cd8 O24 2.241(4) .
Cd8 O44 2.268(5) .
Cd8 O22 2.280(5) 1_545
Cd8 O13 2.389(4) .
Cd8 O14 2.391(4) .
Cd8 C67 2.723(6) .
O13 C67 1.248(7) .
O14 C67 1.270(8) .
O15 C92 1.288(9) .
O15 Cd5 2.214(4) 1_545
O16 C92 1.238(8) .
O16 Cd2 2.295(5) 1_545
O17 C99 1.256(8) .
O18 C99 1.249(8) .
O19 C100 1.284(8) .
O20 C100 1.242(8) .
O21 C125 1.259(9) .
O21 Cd1 2.223(4) 1_565
O22 C125 1.263(8) .
O22 Cd8 2.280(5) 1_565
O23 C132 1.267(7) .
O24 C132 1.237(8) .
N3 C85 1.411(7) .
N3 C71 1.414(7) .
N3 C74 1.415(7) .
N4 C107 1.377(8) .
N4 C118 1.409(8) .
N4 C104 1.416(7) .
C67 C68 1.517(8) .
C68 C73 1.375(9) .
C68 C69 1.393(9) .
C69 C70 1.375(8) .
C70 C71 1.402(8) .
C71 C72 1.408(9) .
C72 C73 1.402(8) .
C74 C75 1.389(8) .
C74 C79 1.395(8) .
C75 C76 1.388(8) .
C76 C77 1.406(8) .
C76 C86 1.495(8) .
C77 C78 1.372(9) .
C78 C79 1.416(8) .
C79 C80 1.440(8) .
C80 C85 1.400(8) .
C80 C81 1.405(8) .
C81 C82 1.374(9) .
C82 C83 1.412(9) .
C83 C84 1.389(8) .
C83 C93 1.486(8) .
C84 C85 1.391(8) .
C86 C87 1.394(9) .
C86 C91 1.399(8) .
C87 C88 1.380(8) .
C88 C89 1.389(9) .
C89 C90 1.395(9) .
C89 C92 1.513(8) .
C90 C91 1.389(9) .
C93 C98 1.400(8) .
C93 C94 1.403(9) .
C94 C95 1.387(9) .
C95 C96 1.395(8) .
C96 C97 1.396(8) .
C96 C99 1.520(8) .
C97 C98 1.371(9) .
C100 C101 1.504(8) .
C101 C106 1.376(9) .
C101 C102 1.393(9) .
C102 C103 1.388(8) .
C103 C104 1.403(9) .
C104 C105 1.395(9) .
C105 C106 1.378(8) .
C107 C112 1.400(8) .
C107 C108 1.414(9) .
C108 C109 1.382(8) .
C109 C110 1.431(8) .
C109 C119 1.476(8) .
C110 C111 1.347(9) .
C111 C112 1.414(8) .
C112 C113 1.424(9) .
C113 C114 1.397(9) .
C113 C118 1.424(8) .
C114 C115 1.377(9) .
C115 C116 1.405(8) .
C116 C117 1.406(8) .
C116 C126 1.479(8) .
C117 C118 1.371(9) .
C119 C120 1.400(9) .
C119 C124 1.410(9) .
C120 C121 1.377(9) .
C121 C122 1.397(8) .
C122 C123 1.378(9) .
C122 C125 1.507(8) .
C123 C124 1.379(9) .
C126 C127 1.398(9) .
C126 C131 1.416(8) .
C127 C128 1.395(9) .
C128 C129 1.398(9) .
C129 C130 1.415(9) .
C129 C132 1.498(8) .
C130 C131 1.386(8) .
Cd0A O59 2.252(6) .
Cd0A O6BA 2.269(5) .
Cd0A O58 2.281(6) .
Cd0A O60 2.293(5) .
Cd0A N25 2.295(7) .
Cd0A O61 2.314(6) .
O6BA C245 1.254(12) .
O58 C8MA 1.258(11) .
N25 C199 1.300(10) .
N25 C203 1.357(10) .
N45 C245 1.297(14) .
N45 C244 1.483(13) .
N45 C243 1.482(12) .
N52 C8MA 1.338(12) .
N52 C2BA 1.433(16) .
N52 C0NA 1.459(14) .
N108 C204 1.300(12) .
N108 C208 1.330(15) .
C8MA C9MA 1.535(15) .
C199 C200 1.398(11) .
C200 C201 1.350(11) .
C201 C202 1.419(10) .
C201 C206 1.473(11) .
C202 C203 1.421(11) .
C204 C205 1.353(12) .
C205 C206 1.423(10) .
C206 C207 1.356(13) .
C207 C208 1.365(17) .
C245 C246 1.498(17) .
O53 C237 1.239(15) .
N1AA C237 1.250(15) .
N1AA C236 1.448(15) .
N1AA C235 1.553(17) .
C237 C238 1.610(19) .
O55 C256 1.277(11) .
N37 C256 1.352(12) .
N37 C257 1.418(14) .
N37 C258 1.468(12) .
C255 C256 1.512(13) .
O50 C241 1.200(13) .
N81 C241 1.295(15) .
N81 C239 1.405(15) .
N81 C240 1.544(16) .
C241 C242 1.563(9) .
O52 C262 1.276(14) .
N62 C262 1.266(14) .
N62 C260 1.454(14) .
N62 C261 1.534(14) .
C259 C262 1.540(18) .
O47 C228 1.235(12) .
N58 C228 1.262(13) .
N58 C229 1.463(12) .
N58 C230 1.503(12) .
C227 C228 1.544(15) .
O54 C233 1.237(10) .
N31 C233 1.308(9) .
N31 C232 1.461(11) .
N31 C231 1.471(10) .
C233 C234 1.517(10) .
O48 C248 1.265(11) .
N4AA C248 1.327(11) .
N4AA C250 1.427(11) .
N4AA C249 1.493(11) .
C247 C248 1.515(13) .
O56 C268 1.283(12) .
N0AA C268 1.339(12) .
N0AA C269 1.450(13) .
N0AA C270 1.463(11) .
C267 C268 1.436(14) .
O49 C253 1.343(15) .
N61 C253 1.251(15) .
N61 C251 1.504(12) .
N61 C252 1.508(14) .
C253 C254 1.506(13) .
O51 C264 1.268(9) .
N30 C264 1.330(9) .
N30 C266 1.442(10) .
N30 C265 1.456(10) .
C263 C264 1.484(10) .
O57 C272 1.183(8) .
N39 C272 1.412(9) .
N39 C273 1.462(9) .
N39 C274 1.572(9) .
C271 C272 1.520(9) .

loop_
_platon_squeeze_void_nr
_platon_squeeze_void_average_x
_platon_squeeze_void_average_y
_platon_squeeze_void_average_z
_platon_squeeze_void_volume
_platon_squeeze_void_count_electrons
_platon_squeeze_void_content
1 -0.114 0.099 0.277 125 44 ' '
2 0.386 0.901 0.777 125 44 ' '
3 0.238 0.698 0.871 10 1 ' '
4 0.738 0.302 0.371 10 1 ' '
